data_7707114
loop_
_publ_author_name
'Liu, Yang'
'Lyu, Bang-Heng'
'Du, Shan-Nan'
'Huang, Guo-Zhang'
'Ruan, Ze-Yu'
'Wu, Si-Guo'
'Liu, Jun-Liang'
'Tong, Ming-Liang'

_publ_section_title
;
 Tuning luminescence of didysprosium single-molecule magnets with a
 \p-conjugated/non-conjugated bridging ligand.
;
_journal_issue 20
_journal_name_full 'Dalton transactions (Cambridge, England : 2003)'
_journal_page_first 6778
_journal_page_last 6783
_journal_paper_doi 10.1039/d1dt00908g
_journal_volume 50
_journal_year 2021
_chemical_formula_moiety 'C84 H82 Dy2 N12 O6, 1.5(C H4 O), 2(C24 H20 B)'
_chemical_formula_sum 'C134 H130 B2 Dy2 N12 O8'
_chemical_formula_weight 2383.11
_space_group_crystal_system triclinic
_space_group_IT_number 2
_space_group_name_Hall '-P 1'
_space_group_name_H-M_alt 'P -1'
_atom_sites_solution_hydrogens mixed
_atom_sites_solution_primary dual
_audit_creation_date 2021-03-18
_audit_creation_method
;
Olex2 1.2
(compiled 2018.05.29 svn.r3508 for OlexSys, GUI svn.r5506)
;
_audit_update_record
;
2021-03-18 deposited with the CCDC.	2021-04-14 downloaded from the CCDC.
;
_cell_angle_alpha 73.848(2)
_cell_angle_beta 76.884(2)
_cell_angle_gamma 74.783(2)
_cell_formula_units_Z 2
_cell_length_a 16.4469(8)
_cell_length_b 18.6601(11)
_cell_length_c 20.4290(12)
_cell_measurement_reflns_used 9807
_cell_measurement_temperature 120(2)
_cell_measurement_theta_max 26.811
_cell_measurement_theta_min 2.308
_cell_volume 5730.4(6)
_computing_cell_refinement 'SAINT v8.37A (Bruker, 2015)'
_computing_data_reduction 'SAINT v8.37A (Bruker, 2015)'
_computing_molecular_graphics 'Olex2 (Dolomanov et al., 2009)'
_computing_publication_material 'Olex2 (Dolomanov et al., 2009)'
_computing_structure_refinement 'ShelXL (Sheldrick, 2015)'
_computing_structure_solution 'ShelXT (Sheldrick, 2015)'
_diffrn_ambient_temperature 120.0
_diffrn_measured_fraction_theta_full 0.999
_diffrn_measured_fraction_theta_max 0.999
_diffrn_measurement_device_type 'Bruker D8 quest'
_diffrn_measurement_method '\f and \w scans'
_diffrn_radiation_type MoK\a
_diffrn_radiation_wavelength 0.71073
_diffrn_reflns_av_R_equivalents 0.0931
_diffrn_reflns_av_unetI/netI 0.0672
_diffrn_reflns_Laue_measured_fraction_full 0.999
_diffrn_reflns_Laue_measured_fraction_max 0.999
_diffrn_reflns_limit_h_max 20
_diffrn_reflns_limit_h_min -19
_diffrn_reflns_limit_k_max 23
_diffrn_reflns_limit_k_min -23
_diffrn_reflns_limit_l_max 25
_diffrn_reflns_limit_l_min -25
_diffrn_reflns_number 113086
_diffrn_reflns_point_group_measured_fraction_full 0.999
_diffrn_reflns_point_group_measured_fraction_max 0.999
_diffrn_reflns_theta_full 25.998
_diffrn_reflns_theta_max 25.998
_diffrn_reflns_theta_min 2.217
_diffrn_standards_number 0
_exptl_absorpt_coefficient_mu 1.359
_exptl_absorpt_correction_T_max 0.7456
_exptl_absorpt_correction_T_min 0.7109
_exptl_absorpt_correction_type multi-scan
_exptl_absorpt_process_details
'SADABS-2014/5 (Bruker,2014/5) was used for absorption correction. wR2(int) was 0.1350 before and 0.0619 after correction. The Ratio of minimum to maximum transmission is 0.9535. The \l/2 correction factor is Not present.'
_exptl_crystal_colour colourless
_exptl_crystal_colour_primary colourless
_exptl_crystal_density_diffrn 1.381
_exptl_crystal_description block
_exptl_crystal_F_000 2448
_exptl_crystal_size_max 0.081
_exptl_crystal_size_mid 0.063
_exptl_crystal_size_min 0.045
_refine_diff_density_max 0.691
_refine_diff_density_min -0.774
_refine_diff_density_rms 0.094
_refine_ls_extinction_method none
_refine_ls_goodness_of_fit_ref 1.014
_refine_ls_hydrogen_treatment mixed
_refine_ls_matrix_type full
_refine_ls_number_parameters 1437
_refine_ls_number_reflns 22507
_refine_ls_number_restraints 0
_refine_ls_restrained_S_all 1.014
_refine_ls_R_factor_all 0.0687
_refine_ls_R_factor_gt 0.0350
_refine_ls_shift/su_max 0.001
_refine_ls_shift/su_mean 0.000
_refine_ls_structure_factor_coef Fsqd
_refine_ls_weighting_details 'w=1/[\s^2^(Fo^2^)+(0.0210P)^2^+3.5776P] where P=(Fo^2^+2Fc^2^)/3'
_refine_ls_weighting_scheme calc
_refine_ls_wR_factor_gt 0.0604
_refine_ls_wR_factor_ref 0.0688
_reflns_Friedel_coverage 0.000
_reflns_number_gt 16187
_reflns_number_total 22507
_reflns_threshold_expression 'I > 2\s(I)'
_cod_data_source_file d1dt00908g2.cif
_cod_data_source_block Dy2TPB
_cod_depositor_comments 'Adding full bibliography for 7707113--7707114.cif.'
_cod_database_code 7707114
_shelx_shelxl_version_number 2018/3
_shelx_space_group_comment
;
The symmetry employed for this shelxl refinement is uniquely defined
by the following loop, which should always be used as a source of
symmetry information in preference to the above space-group names.
They are only intended as comments.
;
_shelx_estimated_absorpt_t_max 0.941
_shelx_estimated_absorpt_t_min 0.898
_olex2_refinement_description
;
1. Fixed Uiso
 At 1.2 times of:
  All C(H) groups, All C(H,H) groups
 At 1.5 times of:
  All C(H,H,H) groups, All O(H) groups
2. Others
 Fixed Sof: C134(0.5) H13D(0.5) H13E(0.5) H13F(0.5) O8(0.5) H8(0.5)
3.a Secondary CH2 refined with riding coordinates:
 C7(H7A,H7B), C8(H8A,H8B), C9(H9A,H9B), C10(H10A,H10B), C21(H21A,H21B),
 C22(H22A,H22B), C62(H62A,H62B), C63(H63A,H63B), C64(H64A,H64B), C65(H65A,H65B),
  C76(H76A,H76B), C77(H77A,H77B)
3.b Aromatic/amide H refined with riding coordinates:
 C2(H2), C3(H3A), C4(H4), C5(H5), C12(H12), C13(H13), C14(H14), C15(H15),
 C16(H16), C17(H17), C18(H18), C19(H19), C24(H24), C25(H25), C26(H26), C27(H27),
  C30(H30), C31(H31), C32(H32), C33(H33), C38(H38), C39(H39), C40(H40),
 C41(H41), C42(H42), C44(H44), C46(H46), C47(H47), C48(H48), C49(H49), C52(H52),
  C53(H53), C54(H54), C55(H55), C57(H57), C58(H58), C59(H59), C60(H60),
 C67(H67), C68(H68), C69(H69), C70(H70), C71(H71), C72(H72), C73(H73), C74(H74),
  C79(H79), C80(H80), C81(H81), C82(H82), C86(H86), C87(H87), C88(H88),
 C89(H89), C90(H90), C92(H92), C93(H93), C94(H94), C95(H95), C96(H96), C98(H98),
  C99(H99), C100(H100), C101(H101), C102(H102), C104(H104), C105(H105),
 C106(H106), C107(H107), C108(H108), C110(H110), C111(H111), C112(H112),
 C113(H113), C114(H114), C116(H116), C117(H117), C118(H118), C119(H119),
 C120(H120), C122(H122), C123(H123), C124(H124), C125(H125), C126(H126),
 C128(H128), C129(H129), C130(H130), C131(H131), C132(H132)
3.c Idealised Me refined as rotating group:
 C29(H29A,H29B,H29C), C84(H84A,H84B,H84C), C133(H13A,H13B,H13C), C134(H13D,
 H13E,H13F)
3.d Idealised tetrahedral OH refined as rotating group:
 O7(H7), O8(H8)
;
_olex2_submission_special_instructions 'No special instructions were received'

loop_
_space_group_symop_operation_xyz
'x, y, z'
'-x, -y, -z'

loop_
_atom_site_label
_atom_site_type_symbol
_atom_site_fract_x
_atom_site_fract_y
_atom_site_fract_z
_atom_site_U_iso_or_equiv
_atom_site_adp_type
_atom_site_occupancy
_atom_site_site_symmetry_order
_atom_site_calc_flag
_atom_site_refinement_flags_posn
_atom_site_refinement_flags_adp
_atom_site_refinement_flags_occupancy
_atom_site_disorder_assembly
_atom_site_disorder_group
Dy1 Dy 0.21779(2) 0.20298(2) 0.51870(2) 0.01099(4) Uani 1 1 d . . . . .
Dy2 Dy 0.78915(2) 0.80286(2) 0.00442(2) 0.01283(5) Uani 1 1 d . . . . .
O1 O 0.18947(14) 0.29020(12) 0.57921(11) 0.0156(5) Uani 1 1 d . . . . .
O2 O 0.29175(14) 0.13174(12) 0.44692(12) 0.0174(5) Uani 1 1 d . . . . .
O3 O 0.35859(15) 0.17546(14) 0.55051(13) 0.0183(6) Uani 1 1 d . . . . .
O4 O 0.72738(14) 0.88193(12) 0.07322(12) 0.0182(5) Uani 1 1 d . . . . .
O5 O 0.80202(15) 0.70595(13) -0.03940(12) 0.0210(6) Uani 1 1 d . . . . .
O6 O 0.64501(17) 0.83367(16) -0.01755(15) 0.0251(7) Uani 1 1 d . . . . .
N1 N 0.14757(18) 0.26511(16) 0.40981(14) 0.0179(7) Uani 1 1 d . . . . .
N2 N 0.04992(16) 0.24795(14) 0.54000(14) 0.0130(6) Uani 1 1 d . . . . .
N3 N 0.14610(16) 0.08527(14) 0.54473(13) 0.0107(6) Uani 1 1 d . . . . .
N4 N 0.21736(17) 0.11473(15) 0.63894(14) 0.0151(6) Uani 1 1 d . . . . .
N5 N 0.30085(17) 0.30136(15) 0.43992(14) 0.0160(6) Uani 1 1 d . . . . .
N6 N 0.56429(19) 0.72664(16) 0.41454(15) 0.0221(7) Uani 1 1 d . . . . .
N7 N 0.4529(2) 0.31177(17) 0.13934(16) 0.0272(8) Uani 1 1 d . . . . .
N8 N 0.70530(17) 0.71734(15) 0.10002(14) 0.0176(7) Uani 1 1 d . . . . .
N9 N 0.78754(18) 0.87133(16) -0.12160(14) 0.0181(7) Uani 1 1 d . . . . .
N10 N 0.86509(17) 0.91961(14) -0.04244(14) 0.0138(6) Uani 1 1 d . . . . .
N11 N 0.95177(17) 0.75226(14) -0.03126(14) 0.0138(6) Uani 1 1 d . . . . .
N12 N 0.87478(18) 0.74378(16) 0.10333(14) 0.0187(7) Uani 1 1 d . . . . .
C1 C 0.1278(2) 0.35055(18) 0.59004(17) 0.0145(7) Uani 1 1 d . . . . .
C2 C 0.1462(2) 0.42178(19) 0.58445(17) 0.0191(8) Uani 1 1 d . . . . .
H2 H 0.203969 0.426803 0.574269 0.023 Uiso 1 1 calc R . . . .
C3 C 0.0817(2) 0.48453(19) 0.59348(18) 0.0239(9) Uani 1 1 d . . . . .
H3A H 0.095665 0.532060 0.589302 0.029 Uiso 1 1 calc R . . . .
C4 C -0.0027(2) 0.4787(2) 0.60850(18) 0.0236(9) Uani 1 1 d . . . . .
H4 H -0.046942 0.521842 0.614978 0.028 Uiso 1 1 calc R . . . .
C5 C -0.0222(2) 0.40902(19) 0.61405(17) 0.0190(8) Uani 1 1 d . . . . .
H5 H -0.080388 0.404993 0.623995 0.023 Uiso 1 1 calc R . . . .
C6 C 0.0413(2) 0.34517(18) 0.60538(16) 0.0140(7) Uani 1 1 d . . . . .
C7 C 0.0195(2) 0.27095(18) 0.60784(17) 0.0160(8) Uani 1 1 d . . . . .
H7A H 0.045908 0.230347 0.644381 0.019 Uiso 1 1 calc R . . . .
H7B H -0.043251 0.276055 0.620077 0.019 Uiso 1 1 calc R . . . .
C8 C 0.0111(2) 0.18387(17) 0.54102(18) 0.0161(8) Uani 1 1 d . . . . .
H8A H 0.012543 0.181575 0.492918 0.019 Uiso 1 1 calc R . . . .
H8B H -0.049479 0.193756 0.563457 0.019 Uiso 1 1 calc R . . . .
C9 C 0.0572(2) 0.10797(18) 0.57913(17) 0.0160(8) Uani 1 1 d . . . . .
H9A H 0.057704 0.110993 0.626651 0.019 Uiso 1 1 calc R . . . .
H9B H 0.025660 0.068244 0.582577 0.019 Uiso 1 1 calc R . . . .
C10 C 0.1902(2) 0.01926(18) 0.59259(17) 0.0153(8) Uani 1 1 d . . . . .
H10A H 0.244042 -0.005144 0.566776 0.018 Uiso 1 1 calc R . . . .
H10B H 0.153660 -0.018785 0.611537 0.018 Uiso 1 1 calc R . . . .
C11 C 0.2098(2) 0.04196(18) 0.65057(17) 0.0140(7) Uani 1 1 d . . . . .
C12 C 0.2240(2) -0.0111(2) 0.71196(18) 0.0208(8) Uani 1 1 d . . . . .
H12 H 0.217385 -0.061868 0.718959 0.025 Uiso 1 1 calc R . . . .
C13 C 0.2477(2) 0.0109(2) 0.76242(19) 0.0267(9) Uani 1 1 d . . . . .
H13 H 0.257811 -0.024531 0.804748 0.032 Uiso 1 1 calc R . . . .
C14 C 0.2567(2) 0.0853(2) 0.75101(19) 0.0276(9) Uani 1 1 d . . . . .
H14 H 0.273859 0.101774 0.784825 0.033 Uiso 1 1 calc R . . . .
C15 C 0.2402(2) 0.1346(2) 0.68944(18) 0.0227(9) Uani 1 1 d . . . . .
H15 H 0.245186 0.185954 0.682069 0.027 Uiso 1 1 calc R . . . .
C16 C 0.1921(2) 0.2590(2) 0.34682(18) 0.0257(9) Uani 1 1 d . . . . .
H16 H 0.250844 0.234590 0.342974 0.031 Uiso 1 1 calc R . . . .
C17 C 0.1557(3) 0.2866(2) 0.2878(2) 0.0357(11) Uani 1 1 d . . . . .
H17 H 0.189507 0.282837 0.244004 0.043 Uiso 1 1 calc R . . . .
C18 C 0.0703(3) 0.3197(2) 0.2929(2) 0.0398(11) Uani 1 1 d . . . . .
H18 H 0.043732 0.338113 0.252881 0.048 Uiso 1 1 calc R . . . .
C19 C 0.0235(3) 0.3256(2) 0.35731(19) 0.0285(9) Uani 1 1 d . . . . .
H19 H -0.036085 0.347302 0.362340 0.034 Uiso 1 1 calc R . . . .
C20 C 0.0644(2) 0.29969(18) 0.41444(18) 0.0172(8) Uani 1 1 d . . . . .
C21 C 0.0198(2) 0.31244(18) 0.48399(17) 0.0165(8) Uani 1 1 d . . . . .
H21A H 0.030134 0.360020 0.489888 0.020 Uiso 1 1 calc R . . . .
H21B H -0.042555 0.318796 0.486966 0.020 Uiso 1 1 calc R . . . .
C22 C 0.1465(2) 0.06340(19) 0.47991(17) 0.0154(8) Uani 1 1 d . . . . .
H22A H 0.122728 0.109602 0.446419 0.018 Uiso 1 1 calc R . . . .
H22B H 0.108166 0.027226 0.490288 0.018 Uiso 1 1 calc R . . . .
C23 C 0.2331(2) 0.02739(18) 0.44666(16) 0.0123(7) Uani 1 1 d . . . . .
C24 C 0.2473(2) -0.04405(18) 0.43234(17) 0.0169(8) Uani 1 1 d . . . . .
H24 H 0.202210 -0.070959 0.446309 0.020 Uiso 1 1 calc R . . . .
C25 C 0.3249(2) -0.07705(19) 0.39842(17) 0.0194(8) Uani 1 1 d . . . . .
H25 H 0.333903 -0.126557 0.390464 0.023 Uiso 1 1 calc R . . . .
C26 C 0.3891(2) -0.0363(2) 0.37635(18) 0.0207(8) Uani 1 1 d . . . . .
H26 H 0.441761 -0.056858 0.350750 0.025 Uiso 1 1 calc R . . . .
C27 C 0.3778(2) 0.0341(2) 0.39102(18) 0.0204(8) Uani 1 1 d . . . . .
H27 H 0.422788 0.061164 0.375331 0.024 Uiso 1 1 calc R . . . .
C28 C 0.3009(2) 0.06604(18) 0.42876(16) 0.0139(7) Uani 1 1 d . . . . .
C29 C 0.4120(2) 0.1003(2) 0.5626(2) 0.0255(9) Uani 1 1 d . . . . .
H29A H 0.395234 0.068601 0.539091 0.038 Uiso 1 1 calc GR . . . .
H29B H 0.405607 0.077364 0.612329 0.038 Uiso 1 1 calc GR . . . .
H29C H 0.471810 0.103598 0.544547 0.038 Uiso 1 1 calc GR . . . .
C30 C 0.4318(2) 0.33144(18) 0.37238(16) 0.0161(7) Uani 1 1 d . . . . .
H30 H 0.489223 0.313684 0.352644 0.019 Uiso 1 1 calc R . . . .
C31 C 0.3819(2) 0.27974(19) 0.40993(17) 0.0170(8) Uani 1 1 d . . . . .
H31 H 0.406032 0.226747 0.414716 0.020 Uiso 1 1 calc R . . . .
C32 C 0.2687(2) 0.37626(18) 0.43217(17) 0.0168(8) Uani 1 1 d . . . . .
H32 H 0.211397 0.392491 0.453133 0.020 Uiso 1 1 calc R . . . .
C33 C 0.3146(2) 0.43150(19) 0.39515(17) 0.0177(8) Uani 1 1 d . . . . .
H33 H 0.289043 0.484091 0.391577 0.021 Uiso 1 1 calc R . . . .
C34 C 0.3979(2) 0.40953(18) 0.36342(17) 0.0153(7) Uani 1 1 d . . . . .
C35 C 0.4483(2) 0.46669(18) 0.31995(17) 0.0152(8) Uani 1 1 d . . . . .
C36 C 0.4883(2) 0.46177(18) 0.25263(17) 0.0155(8) Uani 1 1 d . . . . .
C37 C 0.4756(2) 0.40724(18) 0.21574(17) 0.0156(8) Uani 1 1 d . . . . .
C38 C 0.3956(2) 0.39369(19) 0.21827(18) 0.0203(8) Uani 1 1 d . . . . .
H38 H 0.346909 0.416586 0.246420 0.024 Uiso 1 1 calc R . . . .
C39 C 0.3874(2) 0.3470(2) 0.17976(19) 0.0258(9) Uani 1 1 d . . . . .
H39 H 0.332024 0.339083 0.181914 0.031 Uiso 1 1 calc R . . . .
C40 C 0.5298(2) 0.3239(2) 0.13804(19) 0.0268(9) Uani 1 1 d . . . . .
H40 H 0.577459 0.299310 0.110244 0.032 Uiso 1 1 calc R . . . .
C41 C 0.5440(2) 0.37023(19) 0.17479(18) 0.0208(8) Uani 1 1 d . . . . .
H41 H 0.600185 0.376692 0.172054 0.025 Uiso 1 1 calc R . . . .
C42 C 0.5395(2) 0.51351(18) 0.21572(18) 0.0171(8) Uani 1 1 d . . . . .
H42 H 0.566377 0.510770 0.169866 0.021 Uiso 1 1 calc R . . . .
C43 C 0.5124(2) 0.57475(17) 0.31059(17) 0.0142(7) Uani 1 1 d . . . . .
C44 C 0.4604(2) 0.52306(18) 0.34718(17) 0.0161(8) Uani 1 1 d . . . . .
H44 H 0.432190 0.526577 0.392578 0.019 Uiso 1 1 calc R . . . .
C45 C 0.5289(2) 0.62832(18) 0.34629(17) 0.0155(7) Uani 1 1 d . . . . .
C46 C 0.4648(2) 0.66827(19) 0.38829(18) 0.0191(8) Uani 1 1 d . . . . .
H46 H 0.407425 0.662883 0.394736 0.023 Uiso 1 1 calc R . . . .
C47 C 0.4850(2) 0.7162(2) 0.42088(19) 0.0240(9) Uani 1 1 d . . . . .
H47 H 0.440113 0.743069 0.449146 0.029 Uiso 1 1 calc R . . . .
C48 C 0.6258(2) 0.68740(19) 0.37467(18) 0.0216(8) Uani 1 1 d . . . . .
H48 H 0.682690 0.693073 0.370015 0.026 Uiso 1 1 calc R . . . .
C49 C 0.6117(2) 0.63912(19) 0.33980(18) 0.0175(8) Uani 1 1 d . . . . .
H49 H 0.657971 0.613457 0.311630 0.021 Uiso 1 1 calc R . . . .
C50 C 0.5529(2) 0.56915(18) 0.24331(17) 0.0150(7) Uani 1 1 d . . . . .
C51 C 0.6072(2) 0.62121(18) 0.19643(17) 0.0152(7) Uani 1 1 d . . . . .
C52 C 0.5793(2) 0.70012(18) 0.18339(17) 0.0174(8) Uani 1 1 d . . . . .
H52 H 0.526092 0.722468 0.207025 0.021 Uiso 1 1 calc R . . . .
C53 C 0.6303(2) 0.74593(19) 0.13541(17) 0.0173(8) Uani 1 1 d . . . . .
H53 H 0.611039 0.799810 0.127347 0.021 Uiso 1 1 calc R . . . .
C54 C 0.7322(2) 0.64120(19) 0.11351(18) 0.0209(8) Uani 1 1 d . . . . .
H54 H 0.785633 0.620178 0.089140 0.025 Uiso 1 1 calc R . . . .
C55 C 0.6858(2) 0.59181(19) 0.16133(18) 0.0211(8) Uani 1 1 d . . . . .
H55 H 0.707659 0.538220 0.169927 0.025 Uiso 1 1 calc R . . . .
C56 C 0.7151(2) 0.95493(19) 0.07349(17) 0.0151(8) Uani 1 1 d . . . . .
C57 C 0.6360(2) 0.9941(2) 0.10270(18) 0.0199(8) Uani 1 1 d . . . . .
H57 H 0.591382 0.967329 0.123630 0.024 Uiso 1 1 calc R . . . .
C58 C 0.6219(2) 1.0707(2) 0.10161(19) 0.0242(9) Uani 1 1 d . . . . .
H58 H 0.567766 1.096054 0.121483 0.029 Uiso 1 1 calc R . . . .
C59 C 0.6868(2) 1.1109(2) 0.07135(19) 0.0248(9) Uani 1 1 d . . . . .
H59 H 0.677286 1.163760 0.070021 0.030 Uiso 1 1 calc R . . . .
C60 C 0.7648(2) 1.07278(19) 0.04353(18) 0.0212(8) Uani 1 1 d . . . . .
H60 H 0.808970 1.100189 0.022746 0.025 Uiso 1 1 calc R . . . .
C61 C 0.7814(2) 0.99509(19) 0.04478(17) 0.0155(7) Uani 1 1 d . . . . .
C62 C 0.8672(2) 0.95396(19) 0.01512(17) 0.0168(8) Uani 1 1 d . . . . .
H62A H 0.905979 0.990232 -0.002272 0.020 Uiso 1 1 calc R . . . .
H62B H 0.891356 0.912876 0.052492 0.020 Uiso 1 1 calc R . . . .
C63 C 0.9527(2) 0.89157(18) -0.07637(17) 0.0159(8) Uani 1 1 d . . . . .
H63A H 0.987566 0.929416 -0.081737 0.019 Uiso 1 1 calc R . . . .
H63B H 0.950546 0.887339 -0.123161 0.019 Uiso 1 1 calc R . . . .
C64 C 0.9958(2) 0.81484(18) -0.03666(18) 0.0169(8) Uani 1 1 d . . . . .
H64A H 1.055671 0.801609 -0.059899 0.020 Uiso 1 1 calc R . . . .
H64B H 0.997133 0.818747 0.010424 0.020 Uiso 1 1 calc R . . . .
C65 C 0.9856(2) 0.68560(18) 0.02189(17) 0.0165(8) Uani 1 1 d . . . . .
H65A H 1.048763 0.676074 0.013374 0.020 Uiso 1 1 calc R . . . .
H65B H 0.968894 0.639770 0.018226 0.020 Uiso 1 1 calc R . . . .
C66 C 0.9523(2) 0.69838(18) 0.09337(17) 0.0158(8) Uani 1 1 d . . . . .
C67 C 0.9987(2) 0.6618(2) 0.14664(19) 0.0244(9) Uani 1 1 d . . . . .
H67 H 1.054681 0.631916 0.137644 0.029 Uiso 1 1 calc R . . . .
C68 C 0.9626(3) 0.6693(2) 0.2126(2) 0.0337(10) Uani 1 1 d . . . . .
H68 H 0.992814 0.643592 0.249919 0.040 Uiso 1 1 calc R . . . .
C69 C 0.8826(3) 0.7144(2) 0.2241(2) 0.0334(10) Uani 1 1 d . . . . .
H69 H 0.856040 0.719605 0.269400 0.040 Uiso 1 1 calc R . . . .
C70 C 0.8415(2) 0.7521(2) 0.16791(19) 0.0271(9) Uani 1 1 d . . . . .
H70 H 0.787257 0.785225 0.175434 0.033 Uiso 1 1 calc R . . . .
C71 C 0.7605(2) 0.8412(2) -0.16300(19) 0.0260(9) Uani 1 1 d . . . . .
H71 H 0.755425 0.789397 -0.147563 0.031 Uiso 1 1 calc R . . . .
C72 C 0.7397(3) 0.8812(2) -0.2266(2) 0.0328(10) Uani 1 1 d . . . . .
H72 H 0.720092 0.857953 -0.254221 0.039 Uiso 1 1 calc R . . . .
C73 C 0.7483(2) 0.9567(2) -0.24932(19) 0.0279(9) Uani 1 1 d . . . . .
H73 H 0.734859 0.985971 -0.293122 0.034 Uiso 1 1 calc R . . . .
C74 C 0.7763(2) 0.9884(2) -0.20791(18) 0.0231(9) Uani 1 1 d . . . . .
H74 H 0.782825 1.039833 -0.222865 0.028 Uiso 1 1 calc R . . . .
C75 C 0.7950(2) 0.94478(19) -0.14404(17) 0.0154(8) Uani 1 1 d . . . . .
C76 C 0.8194(2) 0.97875(18) -0.09511(17) 0.0164(8) Uani 1 1 d . . . . .
H76A H 0.856636 1.014724 -0.121538 0.020 Uiso 1 1 calc R . . . .
H76B H 0.767322 1.008067 -0.071487 0.020 Uiso 1 1 calc R . . . .
C77 C 0.9717(2) 0.72941(18) -0.09910(17) 0.0177(8) Uani 1 1 d . . . . .
H77A H 1.034266 0.720591 -0.114871 0.021 Uiso 1 1 calc R . . . .
H77B H 0.944700 0.772220 -0.133833 0.021 Uiso 1 1 calc R . . . .
C78 C 0.9416(2) 0.65851(19) -0.09617(17) 0.0191(8) Uani 1 1 d . . . . .
C79 C 0.9980(2) 0.5986(2) -0.12102(18) 0.0238(9) Uani 1 1 d . . . . .
H79 H 1.055884 0.602187 -0.138208 0.029 Uiso 1 1 calc R . . . .
C80 C 0.9725(3) 0.5336(2) -0.1215(2) 0.0300(10) Uani 1 1 d . . . . .
H80 H 1.011709 0.493819 -0.139911 0.036 Uiso 1 1 calc R . . . .
C81 C 0.8886(3) 0.5280(2) -0.0946(2) 0.0298(10) Uani 1 1 d . . . . .
H81 H 0.870131 0.483821 -0.094542 0.036 Uiso 1 1 calc R . . . .
C82 C 0.8317(2) 0.5856(2) -0.06795(19) 0.0242(9) Uani 1 1 d . . . . .
H82 H 0.774521 0.580508 -0.049439 0.029 Uiso 1 1 calc R . . . .
C83 C 0.8570(2) 0.65194(19) -0.06773(17) 0.0197(8) Uani 1 1 d . . . . .
C84 C 0.5946(2) 0.9080(2) -0.0401(2) 0.0316(10) Uani 1 1 d . . . . .
H84A H 0.604607 0.922839 -0.090693 0.047 Uiso 1 1 calc GR . . . .
H84B H 0.610719 0.944745 -0.021845 0.047 Uiso 1 1 calc GR . . . .
H84C H 0.534025 0.907490 -0.023155 0.047 Uiso 1 1 calc GR . . . .
O7 O 0.5582(2) 0.7408(3) -0.03144(19) 0.0863(15) Uani 1 1 d . . . . .
H7 H 0.556127 0.724903 -0.065533 0.129 Uiso 1 1 calc GR . . . .
C133 C 0.4949(3) 0.7224(3) 0.0202(2) 0.0608(15) Uani 1 1 d . . . . .
H13A H 0.440710 0.738121 0.002499 0.091 Uiso 1 1 calc GR . . . .
H13B H 0.490899 0.748482 0.056674 0.091 Uiso 1 1 calc GR . . . .
H13C H 0.506795 0.667006 0.039103 0.091 Uiso 1 1 calc GR . . . .
C134 C 0.5807(7) 0.5227(6) 0.0062(6) 0.069(3) Uani 0.5 1 d . . P . .
H13D H 0.610030 0.469212 0.009126 0.103 Uiso 0.5 1 calc GR . P . .
H13E H 0.580749 0.549578 -0.042384 0.103 Uiso 0.5 1 calc GR . P . .
H13F H 0.521679 0.525212 0.030388 0.103 Uiso 0.5 1 calc GR . P . .
O8 O 0.6240(6) 0.5579(4) 0.0376(5) 0.086(3) Uani 0.5 1 d . . P . .
H8 H 0.615359 0.605063 0.019974 0.128 Uiso 0.5 1 calc GR . P . .
C85 C 0.2307(2) 0.73177(19) 0.32850(18) 0.0156(8) Uani 1 1 d . . . . .
C86 C 0.2366(2) 0.65576(19) 0.36662(18) 0.0182(8) Uani 1 1 d . . . . .
H86 H 0.243512 0.617273 0.342416 0.022 Uiso 1 1 calc R . . . .
C87 C 0.2329(2) 0.6339(2) 0.43795(18) 0.0202(8) Uani 1 1 d . . . . .
H87 H 0.236143 0.581733 0.461030 0.024 Uiso 1 1 calc R . . . .
C88 C 0.2247(2) 0.6872(2) 0.47553(18) 0.0215(8) Uani 1 1 d . . . . .
H88 H 0.222293 0.672563 0.524227 0.026 Uiso 1 1 calc R . . . .
C89 C 0.2200(2) 0.7627(2) 0.43992(18) 0.0192(8) Uani 1 1 d . . . . .
H89 H 0.215208 0.800290 0.464628 0.023 Uiso 1 1 calc R . . . .
C90 C 0.2222(2) 0.7846(2) 0.36888(18) 0.0182(8) Uani 1 1 d . . . . .
H90 H 0.217809 0.837154 0.346546 0.022 Uiso 1 1 calc R . . . .
C91 C 0.3099(2) 0.80781(18) 0.20668(18) 0.0160(8) Uani 1 1 d . . . . .
C92 C 0.3190(2) 0.84109(19) 0.13547(18) 0.0203(8) Uani 1 1 d . . . . .
H92 H 0.282264 0.833355 0.109487 0.024 Uiso 1 1 calc R . . . .
C93 C 0.3791(2) 0.8847(2) 0.10134(19) 0.0238(9) Uani 1 1 d . . . . .
H93 H 0.383052 0.905899 0.053018 0.029 Uiso 1 1 calc R . . . .
C94 C 0.4334(2) 0.8973(2) 0.13760(19) 0.0233(9) Uani 1 1 d . . . . .
H94 H 0.474492 0.927461 0.114555 0.028 Uiso 1 1 calc R . . . .
C95 C 0.4273(2) 0.8658(2) 0.20741(19) 0.0223(8) Uani 1 1 d . . . . .
H95 H 0.463814 0.874608 0.232942 0.027 Uiso 1 1 calc R . . . .
C96 C 0.3672(2) 0.82076(18) 0.24096(18) 0.0171(8) Uani 1 1 d . . . . .
H96 H 0.365414 0.798106 0.288923 0.021 Uiso 1 1 calc R . . . .
C97 C 0.1442(2) 0.81248(18) 0.22053(18) 0.0174(8) Uani 1 1 d . . . . .
C98 C 0.1206(2) 0.8125(2) 0.15803(19) 0.0241(9) Uani 1 1 d . . . . .
H98 H 0.156430 0.778590 0.131026 0.029 Uiso 1 1 calc R . . . .
C99 C 0.0478(2) 0.8594(2) 0.1346(2) 0.0285(9) Uani 1 1 d . . . . .
H99 H 0.035302 0.857386 0.092053 0.034 Uiso 1 1 calc R . . . .
C100 C -0.0069(2) 0.9092(2) 0.1720(2) 0.0241(9) Uani 1 1 d . . . . .
H100 H -0.057555 0.940699 0.156315 0.029 Uiso 1 1 calc R . . . .
C101 C 0.0141(2) 0.9119(2) 0.23296(19) 0.0257(9) Uani 1 1 d . . . . .
H101 H -0.021959 0.946627 0.259047 0.031 Uiso 1 1 calc R . . . .
C102 C 0.0876(2) 0.86432(19) 0.25662(18) 0.0194(8) Uani 1 1 d . . . . .
H102 H 0.099801 0.867234 0.298987 0.023 Uiso 1 1 calc R . . . .
C103 C 0.2552(2) 0.68122(18) 0.21234(18) 0.0180(8) Uani 1 1 d . . . . .
C104 C 0.1928(2) 0.6380(2) 0.22576(19) 0.0238(9) Uani 1 1 d . . . . .
H104 H 0.140748 0.652188 0.255337 0.029 Uiso 1 1 calc R . . . .
C105 C 0.2031(3) 0.5753(2) 0.1979(2) 0.0300(10) Uani 1 1 d . . . . .
H105 H 0.159848 0.546610 0.209950 0.036 Uiso 1 1 calc R . . . .
C106 C 0.2765(3) 0.5553(2) 0.1528(2) 0.0364(11) Uani 1 1 d . . . . .
H106 H 0.282861 0.514578 0.131447 0.044 Uiso 1 1 calc R . . . .
C107 C 0.3413(3) 0.5956(2) 0.1389(2) 0.0355(10) Uani 1 1 d . . . . .
H107 H 0.392772 0.581495 0.108759 0.043 Uiso 1 1 calc R . . . .
C108 C 0.3304(2) 0.6564(2) 0.16923(19) 0.0251(9) Uani 1 1 d . . . . .
H108 H 0.375938 0.682106 0.160220 0.030 Uiso 1 1 calc R . . . .
B1 B 0.2352(2) 0.7575(2) 0.2439(2) 0.0161(9) Uani 1 1 d . . . . .
C109 C 0.7543(3) 0.3283(2) 0.3122(2) 0.0312(10) Uani 1 1 d . . . . .
C110 C 0.6785(3) 0.3555(2) 0.3531(2) 0.0444(13) Uani 1 1 d . . . . .
H110 H 0.632554 0.330172 0.362663 0.053 Uiso 1 1 calc R . . . .
C111 C 0.6675(4) 0.4187(3) 0.3806(3) 0.0706(19) Uani 1 1 d . . . . .
H111 H 0.615582 0.434666 0.409576 0.085 Uiso 1 1 calc R . . . .
C112 C 0.7327(5) 0.4578(3) 0.3654(4) 0.088(3) Uani 1 1 d . . . . .
H112 H 0.725807 0.500905 0.383910 0.106 Uiso 1 1 calc R . . . .
C113 C 0.8066(4) 0.4344(3) 0.3239(3) 0.073(2) Uani 1 1 d . . . . .
H113 H 0.850704 0.462220 0.312538 0.087 Uiso 1 1 calc R . . . .
C114 C 0.8185(3) 0.3707(2) 0.2981(3) 0.0466(13) Uani 1 1 d . . . . .
H114 H 0.871352 0.354931 0.270113 0.056 Uiso 1 1 calc R . . . .
C115 C 0.6948(2) 0.20600(19) 0.31437(18) 0.0185(8) Uani 1 1 d . . . . .
C116 C 0.6859(2) 0.1723(2) 0.38569(19) 0.0252(9) Uani 1 1 d . . . . .
H116 H 0.724522 0.178054 0.411141 0.030 Uiso 1 1 calc R . . . .
C117 C 0.6240(2) 0.1315(2) 0.4206(2) 0.0274(9) Uani 1 1 d . . . . .
H117 H 0.620620 0.110082 0.468875 0.033 Uiso 1 1 calc R . . . .
C118 C 0.5668(2) 0.1217(2) 0.3849(2) 0.0256(9) Uani 1 1 d . . . . .
H118 H 0.524526 0.092872 0.408277 0.031 Uiso 1 1 calc R . . . .
C119 C 0.5721(2) 0.1544(2) 0.31522(19) 0.0247(9) Uani 1 1 d . . . . .
H119 H 0.532972 0.148485 0.290322 0.030 Uiso 1 1 calc R . . . .
C120 C 0.6350(2) 0.19637(19) 0.28074(19) 0.0219(8) Uani 1 1 d . . . . .
H120 H 0.636885 0.219030 0.232780 0.026 Uiso 1 1 calc R . . . .
C121 C 0.8623(2) 0.19735(19) 0.2962(2) 0.0217(9) Uani 1 1 d . . . . .
C122 C 0.9189(2) 0.1527(2) 0.2535(2) 0.0261(9) Uani 1 1 d . . . . .
H122 H 0.906578 0.157331 0.209039 0.031 Uiso 1 1 calc R . . . .
C123 C 0.9928(2) 0.1014(2) 0.2732(2) 0.0303(10) Uani 1 1 d . . . . .
H123 H 1.029943 0.072842 0.242107 0.036 Uiso 1 1 calc R . . . .
C124 C 1.0120(2) 0.0922(2) 0.3376(2) 0.0275(10) Uani 1 1 d . . . . .
H124 H 1.062173 0.057402 0.351261 0.033 Uiso 1 1 calc R . . . .
C125 C 0.9573(2) 0.1343(2) 0.3820(2) 0.0286(9) Uani 1 1 d . . . . .
H125 H 0.968896 0.127604 0.426999 0.034 Uiso 1 1 calc R . . . .
C126 C 0.8853(2) 0.1862(2) 0.3610(2) 0.0268(9) Uani 1 1 d . . . . .
H126 H 0.849842 0.215708 0.391980 0.032 Uiso 1 1 calc R . . . .
C127 C 0.7726(2) 0.2866(2) 0.1929(2) 0.0232(9) Uani 1 1 d . . . . .
C128 C 0.7696(2) 0.3643(2) 0.1589(2) 0.0273(9) Uani 1 1 d . . . . .
H128 H 0.767394 0.399133 0.185767 0.033 Uiso 1 1 calc R . . . .
C129 C 0.7696(2) 0.3922(2) 0.0884(2) 0.0358(11) Uani 1 1 d . . . . .
H129 H 0.767968 0.444819 0.068204 0.043 Uiso 1 1 calc R . . . .
C130 C 0.7720(2) 0.3438(2) 0.0478(2) 0.0349(11) Uani 1 1 d . . . . .
H130 H 0.770994 0.362752 -0.000351 0.042 Uiso 1 1 calc R . . . .
C131 C 0.7758(2) 0.2666(2) 0.0781(2) 0.0311(10) Uani 1 1 d . . . . .
H131 H 0.778501 0.232443 0.050490 0.037 Uiso 1 1 calc R . . . .
C132 C 0.7758(2) 0.2393(2) 0.1489(2) 0.0264(9) Uani 1 1 d . . . . .
H132 H 0.778048 0.186463 0.168359 0.032 Uiso 1 1 calc R . . . .
B2 B 0.7712(3) 0.2549(2) 0.2769(2) 0.0210(10) Uani 1 1 d . . . . .
H6 H 0.630(2) 0.805(2) -0.023(2) 0.014(12) Uiso 1 1 d . . . . .
H3 H 0.381(3) 0.206(3) 0.553(3) 0.068(18) Uiso 1 1 d . . . . .

loop_
_atom_site_aniso_label
_atom_site_aniso_U_11
_atom_site_aniso_U_22
_atom_site_aniso_U_33
_atom_site_aniso_U_23
_atom_site_aniso_U_13
_atom_site_aniso_U_12
Dy1 0.01211(9) 0.00956(9) 0.01200(9) -0.00130(7) -0.00221(7) -0.00463(7)
Dy2 0.01518(9) 0.01143(9) 0.01176(9) -0.00029(7) -0.00172(7) -0.00560(7)
O1 0.0150(12) 0.0150(12) 0.0177(13) -0.0046(10) -0.0022(10) -0.0046(10)
O2 0.0168(13) 0.0169(13) 0.0212(13) -0.0083(10) 0.0008(10) -0.0075(10)
O3 0.0171(13) 0.0147(13) 0.0241(15) -0.0021(11) -0.0077(11) -0.0041(11)
O4 0.0195(13) 0.0141(13) 0.0206(14) -0.0044(10) 0.0006(10) -0.0060(10)
O5 0.0228(14) 0.0195(13) 0.0225(14) -0.0072(11) 0.0002(11) -0.0087(11)
O6 0.0253(16) 0.0203(16) 0.0314(17) 0.0007(13) -0.0130(12) -0.0080(13)
N1 0.0177(16) 0.0218(16) 0.0152(16) -0.0042(13) -0.0037(13) -0.0053(13)
N2 0.0139(15) 0.0125(15) 0.0130(15) -0.0026(12) -0.0006(12) -0.0053(12)
N3 0.0115(14) 0.0079(14) 0.0112(15) -0.0008(11) -0.0014(11) -0.0015(11)
N4 0.0198(16) 0.0137(15) 0.0131(15) -0.0033(12) -0.0011(12) -0.0070(12)
N5 0.0182(16) 0.0124(15) 0.0177(16) -0.0009(12) -0.0028(13) -0.0068(12)
N6 0.0241(17) 0.0211(17) 0.0243(18) -0.0040(14) -0.0078(14) -0.0083(14)
N7 0.035(2) 0.0262(18) 0.0276(19) -0.0105(15) -0.0092(16) -0.0103(15)
N8 0.0184(16) 0.0120(15) 0.0200(16) 0.0004(12) 0.0006(13) -0.0066(12)
N9 0.0232(17) 0.0178(16) 0.0152(16) -0.0037(13) -0.0040(13) -0.0071(13)
N10 0.0155(15) 0.0113(15) 0.0140(15) -0.0020(12) -0.0028(12) -0.0027(12)
N11 0.0176(15) 0.0115(15) 0.0132(15) -0.0026(12) -0.0027(12) -0.0050(12)
N12 0.0221(17) 0.0221(17) 0.0114(16) -0.0049(13) -0.0035(13) -0.0021(13)
C1 0.023(2) 0.0094(17) 0.0121(18) -0.0024(14) -0.0060(15) -0.0019(15)
C2 0.023(2) 0.020(2) 0.0166(19) -0.0023(15) -0.0058(15) -0.0092(16)
C3 0.041(2) 0.0098(18) 0.025(2) -0.0029(16) -0.0126(18) -0.0079(17)
C4 0.032(2) 0.0144(19) 0.023(2) -0.0069(16) -0.0083(17) 0.0023(16)
C5 0.022(2) 0.0190(19) 0.0146(19) -0.0047(15) -0.0010(15) -0.0039(16)
C6 0.0208(19) 0.0116(17) 0.0104(18) -0.0015(14) -0.0029(14) -0.0057(15)
C7 0.0134(18) 0.0167(18) 0.0158(19) -0.0050(15) 0.0030(14) -0.0032(14)
C8 0.0115(17) 0.0128(18) 0.026(2) -0.0079(15) -0.0011(15) -0.0050(14)
C9 0.0164(18) 0.0122(18) 0.0195(19) -0.0035(15) 0.0027(15) -0.0081(14)
C10 0.0176(19) 0.0124(18) 0.0148(19) -0.0006(14) -0.0042(15) -0.0031(14)
C11 0.0137(18) 0.0114(18) 0.0147(19) -0.0026(14) 0.0011(14) -0.0021(14)
C12 0.024(2) 0.0147(19) 0.020(2) 0.0004(15) -0.0042(16) -0.0025(15)
C13 0.039(2) 0.024(2) 0.014(2) 0.0003(16) -0.0088(17) -0.0028(18)
C14 0.042(2) 0.026(2) 0.019(2) -0.0042(17) -0.0100(18) -0.0110(19)
C15 0.031(2) 0.021(2) 0.019(2) -0.0036(16) -0.0052(17) -0.0100(17)
C16 0.029(2) 0.031(2) 0.015(2) -0.0041(17) -0.0038(17) -0.0042(18)
C17 0.049(3) 0.037(3) 0.016(2) -0.0104(19) -0.008(2) 0.005(2)
C18 0.053(3) 0.040(3) 0.026(2) -0.010(2) -0.028(2) 0.011(2)
C19 0.031(2) 0.030(2) 0.026(2) -0.0159(18) -0.0168(18) 0.0110(18)
C20 0.025(2) 0.0098(17) 0.019(2) -0.0014(15) -0.0098(16) -0.0048(15)
C21 0.0170(19) 0.0116(18) 0.021(2) -0.0021(15) -0.0072(15) -0.0018(14)
C22 0.0154(18) 0.0172(18) 0.0163(19) -0.0031(15) -0.0057(15) -0.0066(15)
C23 0.0157(18) 0.0123(17) 0.0098(17) -0.0021(14) -0.0042(14) -0.0031(14)
C24 0.024(2) 0.0116(18) 0.0173(19) -0.0033(15) -0.0069(15) -0.0052(15)
C25 0.029(2) 0.0142(18) 0.0173(19) -0.0067(15) -0.0145(16) 0.0038(16)
C26 0.0165(19) 0.027(2) 0.019(2) -0.0120(17) -0.0046(15) 0.0028(16)
C27 0.0182(19) 0.026(2) 0.021(2) -0.0087(16) -0.0040(16) -0.0069(16)
C28 0.0188(19) 0.0132(18) 0.0111(18) -0.0046(14) -0.0064(14) -0.0005(14)
C29 0.021(2) 0.022(2) 0.033(2) -0.0060(17) -0.0108(18) 0.0007(16)
C30 0.0139(18) 0.0197(19) 0.0139(18) -0.0008(15) -0.0013(14) -0.0061(15)
C31 0.022(2) 0.0110(18) 0.0179(19) -0.0022(14) -0.0015(15) -0.0057(15)
C32 0.0160(19) 0.0159(19) 0.0162(19) -0.0030(15) 0.0022(15) -0.0041(15)
C33 0.0200(19) 0.0123(18) 0.0201(19) -0.0045(15) 0.0016(15) -0.0060(15)
C34 0.0173(18) 0.0155(18) 0.0152(18) -0.0008(14) -0.0027(14) -0.0095(15)
C35 0.0138(18) 0.0113(18) 0.0190(19) 0.0002(14) -0.0013(15) -0.0053(14)
C36 0.0132(18) 0.0111(17) 0.021(2) -0.0004(14) -0.0029(15) -0.0032(14)
C37 0.0200(19) 0.0111(17) 0.0151(19) 0.0012(14) -0.0045(15) -0.0054(15)
C38 0.020(2) 0.0183(19) 0.021(2) -0.0030(16) -0.0008(15) -0.0065(15)
C39 0.026(2) 0.030(2) 0.025(2) -0.0018(18) -0.0043(17) -0.0160(18)
C40 0.029(2) 0.024(2) 0.027(2) -0.0100(17) -0.0044(18) -0.0004(17)
C41 0.0176(19) 0.0190(19) 0.026(2) -0.0019(16) -0.0048(16) -0.0061(15)
C42 0.0171(19) 0.0173(19) 0.0149(19) -0.0018(15) 0.0007(15) -0.0053(15)
C43 0.0157(18) 0.0089(17) 0.0176(19) 0.0020(14) -0.0069(15) -0.0040(14)
C44 0.0168(18) 0.0150(18) 0.0134(18) 0.0016(14) -0.0005(14) -0.0053(14)
C45 0.0188(19) 0.0108(17) 0.0165(18) 0.0032(14) -0.0050(15) -0.0074(14)
C46 0.0182(19) 0.0171(19) 0.023(2) -0.0014(15) -0.0039(15) -0.0077(15)
C47 0.024(2) 0.023(2) 0.026(2) -0.0081(17) -0.0034(17) -0.0044(17)
C48 0.0160(19) 0.0188(19) 0.030(2) 0.0006(17) -0.0063(16) -0.0075(15)
C49 0.0147(18) 0.0165(19) 0.0176(19) 0.0009(15) -0.0002(15) -0.0046(15)
C50 0.0166(18) 0.0130(18) 0.0148(19) 0.0016(14) -0.0032(15) -0.0067(14)
C51 0.0185(18) 0.0146(18) 0.0148(18) -0.0006(14) -0.0025(14) -0.0105(15)
C52 0.0192(19) 0.0153(18) 0.0156(19) 0.0006(14) -0.0004(15) -0.0066(15)
C53 0.0215(19) 0.0104(17) 0.0180(19) 0.0014(14) -0.0039(15) -0.0044(15)
C54 0.0174(19) 0.0165(19) 0.025(2) -0.0045(16) 0.0054(15) -0.0044(15)
C55 0.025(2) 0.0098(18) 0.025(2) -0.0015(15) 0.0010(16) -0.0049(15)
C56 0.0200(19) 0.0162(19) 0.0092(18) -0.0020(14) -0.0050(15) -0.0030(15)
C57 0.0156(19) 0.024(2) 0.022(2) -0.0068(16) -0.0047(15) -0.0047(16)
C58 0.021(2) 0.024(2) 0.028(2) -0.0122(17) -0.0063(17) 0.0022(17)
C59 0.032(2) 0.0137(19) 0.029(2) -0.0074(16) -0.0082(18) -0.0006(17)
C60 0.028(2) 0.0169(19) 0.020(2) -0.0029(15) -0.0031(16) -0.0101(16)
C61 0.0171(18) 0.0182(19) 0.0140(18) -0.0046(15) -0.0051(14) -0.0054(15)
C62 0.0158(18) 0.0192(19) 0.0189(19) -0.0033(15) -0.0021(15) -0.0115(15)
C63 0.0131(18) 0.0153(18) 0.0173(19) -0.0012(15) 0.0019(14) -0.0064(14)
C64 0.0147(18) 0.0185(19) 0.0188(19) -0.0065(15) 0.0008(15) -0.0063(15)
C65 0.0195(19) 0.0122(18) 0.0184(19) -0.0055(15) -0.0043(15) -0.0016(15)
C66 0.020(2) 0.0111(18) 0.0169(19) -0.0016(15) -0.0046(15) -0.0049(15)
C67 0.028(2) 0.020(2) 0.025(2) -0.0094(16) -0.0108(17) 0.0049(16)
C68 0.047(3) 0.029(2) 0.024(2) -0.0058(18) -0.020(2) 0.004(2)
C69 0.040(3) 0.039(3) 0.015(2) -0.0077(18) -0.0066(18) 0.005(2)
C70 0.025(2) 0.031(2) 0.022(2) -0.0111(18) -0.0030(17) 0.0038(18)
C71 0.035(2) 0.026(2) 0.019(2) -0.0066(17) -0.0086(18) -0.0068(18)
C72 0.044(3) 0.035(3) 0.027(2) -0.0128(19) -0.016(2) -0.006(2)
C73 0.034(2) 0.030(2) 0.015(2) -0.0014(17) -0.0099(17) 0.0021(18)
C74 0.023(2) 0.023(2) 0.018(2) -0.0008(16) -0.0015(16) -0.0017(16)
C75 0.0149(18) 0.0149(18) 0.0137(19) -0.0029(15) -0.0004(14) -0.0008(14)
C76 0.0199(19) 0.0122(18) 0.0138(19) 0.0015(14) -0.0001(15) -0.0051(15)
C77 0.023(2) 0.0152(18) 0.0132(19) -0.0042(15) 0.0027(15) -0.0040(15)
C78 0.028(2) 0.0179(19) 0.0117(18) -0.0019(15) -0.0061(16) -0.0051(16)
C79 0.027(2) 0.024(2) 0.020(2) -0.0067(16) -0.0031(16) -0.0045(17)
C80 0.040(3) 0.018(2) 0.035(2) -0.0159(18) -0.007(2) 0.0000(18)
C81 0.039(3) 0.020(2) 0.037(3) -0.0146(18) -0.006(2) -0.0103(19)
C82 0.029(2) 0.022(2) 0.026(2) -0.0065(17) -0.0029(17) -0.0133(17)
C83 0.030(2) 0.0162(19) 0.0121(19) -0.0008(15) -0.0030(16) -0.0062(16)
C84 0.021(2) 0.038(3) 0.030(2) -0.0038(19) -0.0098(18) 0.0041(19)
O7 0.060(2) 0.179(4) 0.070(3) -0.091(3) 0.033(2) -0.081(3)
C133 0.082(4) 0.082(4) 0.037(3) -0.018(3) -0.003(3) -0.050(3)
C134 0.087(9) 0.049(7) 0.070(8) -0.022(6) -0.019(7) 0.000(6)
O8 0.114(7) 0.051(5) 0.093(7) -0.006(5) -0.044(5) -0.008(5)
C85 0.0079(17) 0.0156(18) 0.023(2) -0.0055(16) -0.0015(15) -0.0021(14)
C86 0.0167(19) 0.0180(19) 0.023(2) -0.0085(16) -0.0048(15) -0.0043(15)
C87 0.023(2) 0.0161(19) 0.020(2) 0.0021(16) -0.0059(16) -0.0050(16)
C88 0.0179(19) 0.029(2) 0.0161(19) -0.0016(16) -0.0025(15) -0.0061(16)
C89 0.0150(18) 0.023(2) 0.023(2) -0.0111(16) -0.0027(15) -0.0047(15)
C90 0.0135(18) 0.0156(19) 0.025(2) -0.0024(16) -0.0033(15) -0.0040(15)
C91 0.0161(19) 0.0101(17) 0.021(2) -0.0046(15) -0.0042(15) -0.0002(14)
C92 0.020(2) 0.020(2) 0.021(2) -0.0050(16) -0.0055(16) -0.0023(16)
C93 0.023(2) 0.023(2) 0.019(2) 0.0021(16) 0.0010(16) -0.0048(17)
C94 0.0150(19) 0.020(2) 0.032(2) -0.0017(17) 0.0006(17) -0.0079(16)
C95 0.0138(19) 0.022(2) 0.036(2) -0.0125(18) -0.0045(16) -0.0054(15)
C96 0.0160(19) 0.0144(18) 0.0175(19) -0.0019(15) -0.0026(15) 0.0007(15)
C97 0.0166(19) 0.0131(18) 0.024(2) -0.0004(15) -0.0027(16) -0.0099(15)
C98 0.028(2) 0.019(2) 0.031(2) -0.0110(17) -0.0121(18) -0.0031(17)
C99 0.030(2) 0.027(2) 0.035(2) -0.0046(18) -0.0208(19) -0.0067(18)
C100 0.0147(19) 0.023(2) 0.031(2) 0.0048(17) -0.0097(17) -0.0030(16)
C101 0.020(2) 0.019(2) 0.025(2) 0.0035(16) 0.0050(17) 0.0007(16)
C102 0.0182(19) 0.021(2) 0.0154(19) 0.0018(15) -0.0002(15) -0.0067(16)
C103 0.0205(19) 0.0125(18) 0.021(2) -0.0034(15) -0.0103(16) 0.0016(15)
C104 0.026(2) 0.019(2) 0.026(2) -0.0023(17) -0.0097(17) -0.0035(16)
C105 0.039(3) 0.015(2) 0.041(3) -0.0019(18) -0.023(2) -0.0065(18)
C106 0.050(3) 0.022(2) 0.045(3) -0.018(2) -0.027(2) 0.005(2)
C107 0.036(3) 0.031(2) 0.039(3) -0.020(2) -0.006(2) 0.007(2)
C108 0.025(2) 0.020(2) 0.030(2) -0.0096(17) -0.0079(17) 0.0016(17)
B1 0.015(2) 0.011(2) 0.023(2) -0.0032(17) -0.0055(17) -0.0031(16)
C109 0.040(3) 0.015(2) 0.050(3) -0.0032(19) -0.037(2) -0.0025(18)
C110 0.046(3) 0.030(2) 0.071(3) -0.027(2) -0.043(3) 0.013(2)
C111 0.073(4) 0.049(3) 0.111(5) -0.052(3) -0.078(4) 0.041(3)
C112 0.129(6) 0.018(3) 0.154(7) -0.035(3) -0.130(6) 0.029(3)
C113 0.108(5) 0.017(3) 0.120(5) 0.003(3) -0.098(5) -0.012(3)
C114 0.062(3) 0.020(2) 0.070(3) 0.008(2) -0.051(3) -0.015(2)
C115 0.0160(19) 0.0118(18) 0.029(2) -0.0080(16) -0.0072(16) 0.0020(15)
C116 0.019(2) 0.031(2) 0.029(2) -0.0117(18) -0.0100(17) -0.0022(17)
C117 0.023(2) 0.035(2) 0.021(2) -0.0043(18) -0.0030(17) -0.0035(18)
C118 0.021(2) 0.027(2) 0.030(2) -0.0034(18) -0.0036(18) -0.0111(17)
C119 0.021(2) 0.026(2) 0.032(2) -0.0059(18) -0.0117(17) -0.0075(17)
C120 0.024(2) 0.020(2) 0.023(2) 0.0001(16) -0.0090(17) -0.0070(16)
C121 0.0157(19) 0.0150(19) 0.035(2) 0.0008(17) -0.0077(17) -0.0072(16)
C122 0.021(2) 0.027(2) 0.024(2) 0.0040(17) -0.0029(17) -0.0076(17)
C123 0.021(2) 0.032(2) 0.027(2) 0.0034(18) 0.0009(17) -0.0025(18)
C124 0.018(2) 0.021(2) 0.039(3) 0.0026(18) -0.0103(18) -0.0027(17)
C125 0.029(2) 0.025(2) 0.038(2) -0.0055(18) -0.0195(19) -0.0068(18)
C126 0.021(2) 0.021(2) 0.043(3) -0.0106(18) -0.0129(18) -0.0010(16)
C127 0.0110(19) 0.020(2) 0.039(2) 0.0015(18) -0.0098(17) -0.0075(15)
C128 0.016(2) 0.019(2) 0.046(3) 0.0001(18) -0.0128(18) -0.0046(16)
C129 0.025(2) 0.025(2) 0.049(3) 0.011(2) -0.010(2) -0.0094(18)
C130 0.022(2) 0.039(3) 0.036(3) 0.008(2) -0.0088(19) -0.0087(19)
C131 0.018(2) 0.041(3) 0.036(3) -0.007(2) -0.0049(18) -0.0104(18)
C132 0.016(2) 0.024(2) 0.039(3) 0.0008(19) -0.0079(18) -0.0081(16)
B2 0.016(2) 0.018(2) 0.033(3) -0.0046(19) -0.0083(19) -0.0075(18)

loop_
_atom_type_symbol
_atom_type_description
_atom_type_scat_dispersion_real
_atom_type_scat_dispersion_imag
_atom_type_scat_source
C C 0.0033 0.0016 'International Tables Vol C Tables 4.2.6.8 and 6.1.1.4'
H H 0.0000 0.0000 'International Tables Vol C Tables 4.2.6.8 and 6.1.1.4'
B B 0.0013 0.0007 'International Tables Vol C Tables 4.2.6.8 and 6.1.1.4'
Dy Dy -0.1892 4.4098 'International Tables Vol C Tables 4.2.6.8 and 6.1.1.4'
N N 0.0061 0.0033 'International Tables Vol C Tables 4.2.6.8 and 6.1.1.4'
O O 0.0106 0.0060 'International Tables Vol C Tables 4.2.6.8 and 6.1.1.4'

loop_
_geom_angle_atom_site_label_1
_geom_angle_atom_site_label_2
_geom_angle_atom_site_label_3
_geom_angle
_geom_angle_site_symmetry_1
_geom_angle_site_symmetry_3
_geom_angle_publ_flag
O1 Dy1 O3 83.15(8) . . ?
O1 Dy1 N1 106.96(8) . . ?
O1 Dy1 N2 74.30(8) . . ?
O1 Dy1 N3 127.20(8) . . ?
O1 Dy1 N4 81.37(8) . . ?
O1 Dy1 N5 77.90(8) . . ?
O2 Dy1 O1 157.97(8) . . ?
O2 Dy1 O3 79.73(8) . . ?
O2 Dy1 N1 77.67(9) . . ?
O2 Dy1 N2 125.27(8) . . ?
O2 Dy1 N3 73.36(8) . . ?
O2 Dy1 N4 105.56(9) . . ?
O2 Dy1 N5 83.45(8) . . ?
O3 Dy1 N1 138.03(8) . . ?
O3 Dy1 N2 153.58(9) . . ?
O3 Dy1 N3 115.94(8) . . ?
O3 Dy1 N4 70.53(8) . . ?
O3 Dy1 N5 70.96(8) . . ?
N1 Dy1 N2 63.84(8) . . ?
N1 Dy1 N3 90.62(8) . . ?
N3 Dy1 N2 69.90(8) . . ?
N4 Dy1 N1 150.07(9) . . ?
N4 Dy1 N2 92.28(8) . . ?
N4 Dy1 N3 63.01(8) . . ?
N4 Dy1 N5 137.94(8) . . ?
N5 Dy1 N1 71.68(8) . . ?
N5 Dy1 N2 116.21(8) . . ?
N5 Dy1 N3 153.50(8) . . ?
O4 Dy2 O6 79.80(9) . . ?
O4 Dy2 N8 80.07(8) . . ?
O4 Dy2 N9 111.16(9) . . ?
O4 Dy2 N10 74.29(8) . . ?
O4 Dy2 N11 127.41(8) . . ?
O4 Dy2 N12 79.78(9) . . ?
O5 Dy2 O4 155.37(8) . . ?
O5 Dy2 O6 83.84(9) . . ?
O5 Dy2 N8 77.46(9) . . ?
O5 Dy2 N9 80.30(9) . . ?
O5 Dy2 N10 129.55(8) . . ?
O5 Dy2 N11 73.26(8) . . ?
O5 Dy2 N12 102.25(9) . . ?
O6 Dy2 N8 72.26(9) . . ?
O6 Dy2 N9 71.16(9) . . ?
O6 Dy2 N10 113.08(9) . . ?
O6 Dy2 N11 150.69(9) . . ?
O6 Dy2 N12 140.73(9) . . ?
N8 Dy2 N10 152.05(9) . . ?
N8 Dy2 N11 118.59(8) . . ?
N8 Dy2 N12 71.41(9) . . ?
N9 Dy2 N8 138.74(9) . . ?
N9 Dy2 N10 63.42(8) . . ?
N9 Dy2 N11 86.86(9) . . ?
N9 Dy2 N12 147.98(9) . . ?
N11 Dy2 N10 71.05(8) . . ?
N12 Dy2 N10 92.97(8) . . ?
N12 Dy2 N11 64.09(9) . . ?
C1 O1 Dy1 138.0(2) . . ?
C28 O2 Dy1 144.6(2) . . ?
C29 O3 Dy1 123.3(2) . . ?
C56 O4 Dy2 140.1(2) . . ?
C83 O5 Dy2 145.1(2) . . ?
C84 O6 Dy2 127.0(2) . . ?
C16 N1 Dy1 120.5(2) . . ?
C20 N1 Dy1 121.3(2) . . ?
C20 N1 C16 118.0(3) . . ?
C7 N2 Dy1 110.41(18) . . ?
C8 N2 Dy1 108.99(18) . . ?
C8 N2 C7 109.3(2) . . ?
C21 N2 Dy1 111.80(19) . . ?
C21 N2 C7 109.3(2) . . ?
C21 N2 C8 106.9(2) . . ?
C9 N3 Dy1 107.16(17) . . ?
C9 N3 C22 109.9(2) . . ?
C10 N3 Dy1 110.80(18) . . ?
C10 N3 C9 108.0(2) . . ?
C10 N3 C22 109.7(2) . . ?
C22 N3 Dy1 111.13(17) . . ?
C11 N4 Dy1 121.1(2) . . ?
C15 N4 Dy1 120.7(2) . . ?
C15 N4 C11 117.2(3) . . ?
C31 N5 Dy1 120.9(2) . . ?
C32 N5 Dy1 121.5(2) . . ?
C32 N5 C31 117.3(3) . . ?
C48 N6 C47 116.3(3) . . ?
C40 N7 C39 116.1(3) . . ?
C53 N8 Dy2 121.6(2) . . ?
C53 N8 C54 117.6(3) . . ?
C54 N8 Dy2 120.7(2) . . ?
C71 N9 Dy2 119.9(2) . . ?
C71 N9 C75 117.8(3) . . ?
C75 N9 Dy2 120.7(2) . . ?
C62 N10 Dy2 110.96(17) . . ?
C63 N10 Dy2 107.73(18) . . ?
C63 N10 C62 110.6(2) . . ?
C63 N10 C76 108.1(2) . . ?
C76 N10 Dy2 110.02(18) . . ?
C76 N10 C62 109.4(2) . . ?
C64 N11 Dy2 107.41(19) . . ?
C64 N11 C77 109.8(2) . . ?
C65 N11 Dy2 111.22(19) . . ?
C65 N11 C64 107.9(2) . . ?
C65 N11 C77 108.4(2) . . ?
C77 N11 Dy2 112.02(19) . . ?
C66 N12 Dy2 120.6(2) . . ?
C66 N12 C70 117.7(3) . . ?
C70 N12 Dy2 121.5(2) . . ?
O1 C1 C2 121.7(3) . . ?
O1 C1 C6 120.4(3) . . ?
C2 C1 C6 117.8(3) . . ?
C3 C2 C1 121.3(3) . . ?
C4 C3 C2 120.5(3) . . ?
C3 C4 C5 119.1(3) . . ?
C6 C5 C4 121.4(3) . . ?
C1 C6 C7 119.0(3) . . ?
C5 C6 C1 119.8(3) . . ?
C5 C6 C7 121.1(3) . . ?
N2 C7 C6 112.1(3) . . ?
N2 C8 C9 112.2(3) . . ?
N3 C9 C8 112.6(3) . . ?
N3 C10 C11 112.0(3) . . ?
N4 C11 C10 116.7(3) . . ?
N4 C11 C12 122.3(3) . . ?
C12 C11 C10 120.9(3) . . ?
C13 C12 C11 119.1(3) . . ?
C12 C13 C14 119.3(3) . . ?
C15 C14 C13 118.1(3) . . ?
N4 C15 C14 124.0(3) . . ?
N1 C16 C17 122.6(4) . . ?
C18 C17 C16 119.3(4) . . ?
C17 C18 C19 118.7(4) . . ?
C18 C19 C20 119.3(4) . . ?
N1 C20 C19 122.0(3) . . ?
N1 C20 C21 116.2(3) . . ?
C19 C20 C21 121.8(3) . . ?
N2 C21 C20 111.4(3) . . ?
N3 C22 C23 114.4(3) . . ?
C24 C23 C22 120.6(3) . . ?
C24 C23 C28 119.1(3) . . ?
C28 C23 C22 120.3(3) . . ?
C25 C24 C23 122.1(3) . . ?
C24 C25 C26 118.4(3) . . ?
C27 C26 C25 121.0(3) . . ?
C26 C27 C28 120.9(3) . . ?
O2 C28 C23 120.8(3) . . ?
O2 C28 C27 121.0(3) . . ?
C27 C28 C23 118.2(3) . . ?
C31 C30 C34 120.1(3) . . ?
N5 C31 C30 122.6(3) . . ?
N5 C32 C33 123.4(3) . . ?
C34 C33 C32 119.5(3) . . ?
C30 C34 C35 121.4(3) . . ?
C33 C34 C30 117.0(3) . . ?
C33 C34 C35 121.6(3) . . ?
C36 C35 C34 120.4(3) . . ?
C44 C35 C34 120.3(3) . . ?
C44 C35 C36 119.1(3) . . ?
C35 C36 C37 124.2(3) . . ?
C42 C36 C35 118.2(3) . . ?
C42 C36 C37 117.5(3) . . ?
C38 C37 C36 122.4(3) . . ?
C41 C37 C36 120.6(3) . . ?
C41 C37 C38 116.9(3) . . ?
C39 C38 C37 119.6(3) . . ?
N7 C39 C38 124.1(3) . . ?
N7 C40 C41 123.8(3) . . ?
C40 C41 C37 119.5(3) . . ?
C36 C42 C50 122.7(3) . . ?
C44 C43 C45 119.3(3) . . ?
C44 C43 C50 117.7(3) . . ?
C50 C43 C45 122.7(3) . . ?
C35 C44 C43 122.9(3) . . ?
C46 C45 C43 122.8(3) . . ?
C46 C45 C49 116.6(3) . . ?
C49 C45 C43 120.6(3) . . ?
C45 C46 C47 119.7(3) . . ?
N6 C47 C46 123.7(3) . . ?
N6 C48 C49 124.2(3) . . ?
C48 C49 C45 119.6(3) . . ?
C42 C50 C43 119.3(3) . . ?
C42 C50 C51 116.0(3) . . ?
C43 C50 C51 124.7(3) . . ?
C52 C51 C50 121.7(3) . . ?
C55 C51 C50 120.2(3) . . ?
C55 C51 C52 117.9(3) . . ?
C53 C52 C51 119.3(3) . . ?
N8 C53 C52 122.8(3) . . ?
N8 C54 C55 123.0(3) . . ?
C51 C55 C54 119.4(3) . . ?
O4 C56 C57 120.9(3) . . ?
O4 C56 C61 120.7(3) . . ?
C57 C56 C61 118.4(3) . . ?
C58 C57 C56 121.3(3) . . ?
C57 C58 C59 120.2(3) . . ?
C60 C59 C58 118.8(3) . . ?
C59 C60 C61 122.2(3) . . ?
C56 C61 C62 119.4(3) . . ?
C60 C61 C56 118.9(3) . . ?
C60 C61 C62 121.7(3) . . ?
N10 C62 C61 113.9(3) . . ?
N10 C63 C64 113.2(3) . . ?
N11 C64 C63 112.8(3) . . ?
N11 C65 C66 111.5(3) . . ?
N12 C66 C65 116.7(3) . . ?
N12 C66 C67 122.3(3) . . ?
C67 C66 C65 120.9(3) . . ?
C68 C67 C66 119.1(4) . . ?
C69 C68 C67 119.5(4) . . ?
C68 C69 C70 118.4(4) . . ?
N12 C70 C69 123.0(4) . . ?
N9 C71 C72 123.6(4) . . ?
C71 C72 C73 118.0(4) . . ?
C74 C73 C72 119.3(3) . . ?
C73 C74 C75 119.4(3) . . ?
N9 C75 C74 121.9(3) . . ?
N9 C75 C76 116.9(3) . . ?
C74 C75 C76 121.1(3) . . ?
N10 C76 C75 112.2(3) . . ?
N11 C77 C78 114.0(3) . . ?
C79 C78 C77 120.0(3) . . ?
C79 C78 C83 119.2(3) . . ?
C83 C78 C77 120.7(3) . . ?
C80 C79 C78 122.0(4) . . ?
C81 C80 C79 118.6(4) . . ?
C82 C81 C80 120.8(3) . . ?
C81 C82 C83 121.0(4) . . ?
O5 C83 C78 121.3(3) . . ?
O5 C83 C82 120.2(3) . . ?
C78 C83 C82 118.4(3) . . ?
C86 C85 C90 114.1(3) . . ?
C86 C85 B1 123.3(3) . . ?
C90 C85 B1 122.5(3) . . ?
C87 C86 C85 123.4(3) . . ?
C88 C87 C86 120.8(3) . . ?
C87 C88 C89 117.8(3) . . ?
C88 C89 C90 121.4(3) . . ?
C89 C90 C85 122.5(3) . . ?
C92 C91 B1 120.1(3) . . ?
C96 C91 C92 115.0(3) . . ?
C96 C91 B1 125.0(3) . . ?
C93 C92 C91 123.1(3) . . ?
C94 C93 C92 120.0(3) . . ?
C95 C94 C93 119.2(3) . . ?
C94 C95 C96 120.1(3) . . ?
C91 C96 C95 122.6(3) . . ?
C98 C97 B1 120.6(3) . . ?
C102 C97 C98 114.4(3) . . ?
C102 C97 B1 125.0(3) . . ?
C99 C98 C97 123.0(4) . . ?
C100 C99 C98 120.9(4) . . ?
C99 C100 C101 118.1(3) . . ?
C100 C101 C102 120.8(3) . . ?
C101 C102 C97 122.7(3) . . ?
C104 C103 B1 120.0(3) . . ?
C108 C103 C104 115.1(3) . . ?
C108 C103 B1 124.9(3) . . ?
C105 C104 C103 123.3(4) . . ?
C106 C105 C104 119.6(4) . . ?
C105 C106 C107 119.2(4) . . ?
C108 C107 C106 119.9(4) . . ?
C107 C108 C103 122.7(4) . . ?
C85 B1 C91 111.0(3) . . ?
C85 B1 C97 112.7(3) . . ?
C91 B1 C97 106.2(3) . . ?
C103 B1 C85 109.9(3) . . ?
C103 B1 C91 109.7(3) . . ?
C103 B1 C97 107.2(3) . . ?
C110 C109 C114 115.5(4) . . ?
C110 C109 B2 125.1(3) . . ?
C114 C109 B2 119.3(4) . . ?
C109 C110 C111 122.5(5) . . ?
C112 C111 C110 119.5(6) . . ?
C113 C112 C111 119.7(5) . . ?
C112 C113 C114 120.9(5) . . ?
C113 C114 C109 121.9(5) . . ?
C116 C115 B2 120.1(3) . . ?
C120 C115 C116 115.0(3) . . ?
C120 C115 B2 124.9(3) . . ?
C117 C116 C115 123.5(3) . . ?
C116 C117 C118 119.7(3) . . ?
C119 C118 C117 119.0(3) . . ?
C118 C119 C120 120.4(3) . . ?
C115 C120 C119 122.3(3) . . ?
C122 C121 C126 114.6(3) . . ?
C122 C121 B2 124.5(3) . . ?
C126 C121 B2 120.8(3) . . ?
C121 C122 C123 122.9(4) . . ?
C124 C123 C122 120.2(4) . . ?
C123 C124 C125 118.9(4) . . ?
C124 C125 C126 120.1(4) . . ?
C125 C126 C121 123.2(4) . . ?
C128 C127 B2 122.6(3) . . ?
C132 C127 C128 114.2(4) . . ?
C132 C127 B2 123.2(3) . . ?
C129 C128 C127 123.4(4) . . ?
C130 C129 C128 120.2(4) . . ?
C129 C130 C131 119.0(4) . . ?
C130 C131 C132 120.3(4) . . ?
C131 C132 C127 123.0(4) . . ?
C109 B2 C115 108.6(3) . . ?
C109 B2 C121 107.6(3) . . ?
C121 B2 C115 106.6(3) . . ?
C127 B2 C109 109.1(3) . . ?
C127 B2 C115 112.1(3) . . ?
C127 B2 C121 112.7(3) . . ?

loop_
_geom_bond_atom_site_label_1
_geom_bond_atom_site_label_2
_geom_bond_distance
_geom_bond_site_symmetry_2
_geom_bond_publ_flag
Dy1 O1 2.203(2) . ?
Dy1 O2 2.196(2) . ?
Dy1 O3 2.433(2) . ?
Dy1 N1 2.580(3) . ?
Dy1 N2 2.638(3) . ?
Dy1 N3 2.631(2) . ?
Dy1 N4 2.548(3) . ?
Dy1 N5 2.550(3) . ?
Dy2 O4 2.214(2) . ?
Dy2 O5 2.175(2) . ?
Dy2 O6 2.403(3) . ?
Dy2 N8 2.542(3) . ?
Dy2 N9 2.538(3) . ?
Dy2 N10 2.636(3) . ?
Dy2 N11 2.598(3) . ?
Dy2 N12 2.553(3) . ?
O1 C1 1.335(4) . ?
O2 C28 1.339(4) . ?
O3 C29 1.435(4) . ?
O4 C56 1.325(4) . ?
O5 C83 1.333(4) . ?
O6 C84 1.427(4) . ?
N1 C16 1.347(4) . ?
N1 C20 1.345(4) . ?
N2 C7 1.503(4) . ?
N2 C8 1.490(4) . ?
N2 C21 1.477(4) . ?
N3 C9 1.478(4) . ?
N3 C10 1.477(4) . ?
N3 C22 1.489(4) . ?
N4 C11 1.346(4) . ?
N4 C15 1.343(4) . ?
N5 C31 1.342(4) . ?
N5 C32 1.336(4) . ?
N6 C47 1.340(4) . ?
N6 C48 1.338(5) . ?
N7 C39 1.341(5) . ?
N7 C40 1.336(5) . ?
N8 C53 1.340(4) . ?
N8 C54 1.341(4) . ?
N9 C71 1.340(4) . ?
N9 C75 1.348(4) . ?
N10 C62 1.498(4) . ?
N10 C63 1.478(4) . ?
N10 C76 1.487(4) . ?
N11 C64 1.496(4) . ?
N11 C65 1.482(4) . ?
N11 C77 1.503(4) . ?
N12 C66 1.340(4) . ?
N12 C70 1.344(4) . ?
C1 C2 1.407(4) . ?
C1 C6 1.410(4) . ?
C2 C3 1.382(5) . ?
C3 C4 1.379(5) . ?
C4 C5 1.389(5) . ?
C5 C6 1.387(5) . ?
C6 C7 1.505(4) . ?
C8 C9 1.509(4) . ?
C10 C11 1.487(4) . ?
C11 C12 1.388(4) . ?
C12 C13 1.373(5) . ?
C13 C14 1.384(5) . ?
C14 C15 1.372(5) . ?
C16 C17 1.377(5) . ?
C17 C18 1.371(6) . ?
C18 C19 1.384(5) . ?
C19 C20 1.386(5) . ?
C20 C21 1.496(5) . ?
C22 C23 1.502(4) . ?
C23 C24 1.393(4) . ?
C23 C28 1.410(4) . ?
C24 C25 1.383(5) . ?
C25 C26 1.383(5) . ?
C26 C27 1.383(5) . ?
C27 C28 1.402(5) . ?
C30 C31 1.382(4) . ?
C30 C34 1.393(4) . ?
C32 C33 1.385(4) . ?
C33 C34 1.384(5) . ?
C34 C35 1.489(4) . ?
C35 C36 1.400(5) . ?
C35 C44 1.393(5) . ?
C36 C37 1.502(5) . ?
C36 C42 1.394(4) . ?
C37 C38 1.391(4) . ?
C37 C41 1.389(5) . ?
C38 C39 1.374(5) . ?
C40 C41 1.383(5) . ?
C42 C50 1.395(5) . ?
C43 C44 1.400(4) . ?
C43 C45 1.498(4) . ?
C43 C50 1.404(5) . ?
C45 C46 1.392(5) . ?
C45 C49 1.401(4) . ?
C46 C47 1.394(5) . ?
C48 C49 1.383(5) . ?
C50 C51 1.486(4) . ?
C51 C52 1.390(4) . ?
C51 C55 1.382(5) . ?
C52 C53 1.389(4) . ?
C54 C55 1.385(4) . ?
C56 C57 1.405(5) . ?
C56 C61 1.410(4) . ?
C57 C58 1.381(5) . ?
C58 C59 1.397(5) . ?
C59 C60 1.375(5) . ?
C60 C61 1.397(4) . ?
C61 C62 1.500(5) . ?
C63 C64 1.514(4) . ?
C65 C66 1.500(5) . ?
C66 C67 1.386(5) . ?
C67 C68 1.373(5) . ?
C68 C69 1.372(5) . ?
C69 C70 1.386(5) . ?
C71 C72 1.376(5) . ?
C72 C73 1.388(5) . ?
C73 C74 1.370(5) . ?
C74 C75 1.385(5) . ?
C75 C76 1.494(5) . ?
C77 C78 1.512(4) . ?
C78 C79 1.388(5) . ?
C78 C83 1.403(5) . ?
C79 C80 1.386(5) . ?
C80 C81 1.384(5) . ?
C81 C82 1.377(5) . ?
C82 C83 1.407(5) . ?
O7 C133 1.343(5) . ?
C134 O8 1.425(11) . ?
C85 C86 1.405(5) . ?
C85 C90 1.415(5) . ?
C85 B1 1.650(5) . ?
C86 C87 1.391(5) . ?
C87 C88 1.379(5) . ?
C88 C89 1.385(5) . ?
C89 C90 1.389(5) . ?
C91 C92 1.404(5) . ?
C91 C96 1.397(5) . ?
C91 B1 1.659(5) . ?
C92 C93 1.385(5) . ?
C93 C94 1.381(5) . ?
C94 C95 1.374(5) . ?
C95 C96 1.399(5) . ?
C97 C98 1.417(5) . ?
C97 C102 1.399(5) . ?
C97 B1 1.663(5) . ?
C98 C99 1.380(5) . ?
C99 C100 1.378(5) . ?
C100 C101 1.383(5) . ?
C101 C102 1.395(5) . ?
C103 C104 1.401(5) . ?
C103 C108 1.397(5) . ?
C103 B1 1.649(5) . ?
C104 C105 1.394(5) . ?
C105 C106 1.375(6) . ?
C106 C107 1.394(6) . ?
C107 C108 1.392(5) . ?
C109 C110 1.394(6) . ?
C109 C114 1.414(5) . ?
C109 B2 1.654(6) . ?
C110 C111 1.395(6) . ?
C111 C112 1.384(8) . ?
C112 C113 1.359(9) . ?
C113 C114 1.383(6) . ?
C115 C116 1.408(5) . ?
C115 C120 1.393(5) . ?
C115 B2 1.664(5) . ?
C116 C117 1.378(5) . ?
C117 C118 1.388(5) . ?
C118 C119 1.377(5) . ?
C119 C120 1.403(5) . ?
C121 C122 1.396(5) . ?
C121 C126 1.405(5) . ?
C121 B2 1.656(5) . ?
C122 C123 1.398(5) . ?
C123 C124 1.375(5) . ?
C124 C125 1.380(5) . ?
C125 C126 1.385(5) . ?
C127 C128 1.415(5) . ?
C127 C132 1.408(5) . ?
C127 B2 1.649(6) . ?
C128 C129 1.389(5) . ?
C129 C130 1.375(6) . ?
C130 C131 1.390(5) . ?
C131 C132 1.393(5) . ?

loop_
_geom_torsion_atom_site_label_1
_geom_torsion_atom_site_label_2
_geom_torsion_atom_site_label_3
_geom_torsion_atom_site_label_4
_geom_torsion
_geom_torsion_site_symmetry_1
_geom_torsion_site_symmetry_2
_geom_torsion_site_symmetry_3
_geom_torsion_site_symmetry_4
_geom_torsion_publ_flag
Dy1 O1 C1 C2 -130.1(3) . . . . ?
Dy1 O1 C1 C6 47.7(5) . . . . ?
Dy1 O2 C28 C23 21.2(5) . . . . ?
Dy1 O2 C28 C27 -159.3(3) . . . . ?
Dy1 N1 C16 C17 175.5(3) . . . . ?
Dy1 N1 C20 C19 -172.5(3) . . . . ?
Dy1 N1 C20 C21 10.7(4) . . . . ?
Dy1 N2 C7 C6 71.9(3) . . . . ?
Dy1 N2 C8 C9 40.7(3) . . . . ?
Dy1 N2 C21 C20 44.2(3) . . . . ?
Dy1 N3 C9 C8 49.4(3) . . . . ?
Dy1 N3 C10 C11 43.6(3) . . . . ?
Dy1 N3 C22 C23 70.9(3) . . . . ?
Dy1 N4 C11 C10 -8.0(4) . . . . ?
Dy1 N4 C11 C12 168.6(2) . . . . ?
Dy1 N4 C15 C14 -167.5(3) . . . . ?
Dy1 N5 C31 C30 -173.6(2) . . . . ?
Dy1 N5 C32 C33 173.7(2) . . . . ?
Dy2 O4 C56 C57 139.0(3) . . . . ?
Dy2 O4 C56 C61 -41.4(5) . . . . ?
Dy2 O5 C83 C78 -19.0(6) . . . . ?
Dy2 O5 C83 C82 159.2(3) . . . . ?
Dy2 N8 C53 C52 173.9(2) . . . . ?
Dy2 N8 C54 C55 -174.9(3) . . . . ?
Dy2 N9 C71 C72 165.2(3) . . . . ?
Dy2 N9 C75 C74 -166.0(3) . . . . ?
Dy2 N9 C75 C76 10.6(4) . . . . ?
Dy2 N10 C62 C61 -69.9(3) . . . . ?
Dy2 N10 C63 C64 -41.8(3) . . . . ?
Dy2 N10 C76 C75 -43.0(3) . . . . ?
Dy2 N11 C64 C63 -46.4(3) . . . . ?
Dy2 N11 C65 C66 -44.3(3) . . . . ?
Dy2 N11 C77 C78 -69.7(3) . . . . ?
Dy2 N12 C66 C65 0.8(4) . . . . ?
Dy2 N12 C66 C67 -176.3(3) . . . . ?
Dy2 N12 C70 C69 173.1(3) . . . . ?
O1 C1 C2 C3 177.8(3) . . . . ?
O1 C1 C6 C5 -177.7(3) . . . . ?
O1 C1 C6 C7 -1.3(5) . . . . ?
O4 C56 C57 C58 -178.2(3) . . . . ?
O4 C56 C61 C60 177.4(3) . . . . ?
O4 C56 C61 C62 -1.4(5) . . . . ?
N1 C16 C17 C18 -2.2(6) . . . . ?
N1 C20 C21 N2 -37.2(4) . . . . ?
N2 C8 C9 N3 -64.6(4) . . . . ?
N3 C10 C11 N4 -25.1(4) . . . . ?
N3 C10 C11 C12 158.2(3) . . . . ?
N3 C22 C23 C24 124.6(3) . . . . ?
N3 C22 C23 C28 -56.1(4) . . . . ?
N4 C11 C12 C13 -0.9(5) . . . . ?
N5 C32 C33 C34 0.7(5) . . . . ?
N6 C48 C49 C45 -1.0(5) . . . . ?
N7 C40 C41 C37 -0.2(6) . . . . ?
N8 C54 C55 C51 1.1(6) . . . . ?
N9 C71 C72 C73 0.8(6) . . . . ?
N9 C75 C76 N10 23.4(4) . . . . ?
N10 C63 C64 N11 63.6(4) . . . . ?
N11 C65 C66 N12 29.8(4) . . . . ?
N11 C65 C66 C67 -153.1(3) . . . . ?
N11 C77 C78 C79 -128.3(3) . . . . ?
N11 C77 C78 C83 51.0(4) . . . . ?
N12 C66 C67 C68 3.0(5) . . . . ?
C1 C2 C3 C4 0.2(5) . . . . ?
C1 C6 C7 N2 -60.0(4) . . . . ?
C2 C1 C6 C5 0.3(5) . . . . ?
C2 C1 C6 C7 176.7(3) . . . . ?
C2 C3 C4 C5 -0.4(5) . . . . ?
C3 C4 C5 C6 0.6(5) . . . . ?
C4 C5 C6 C1 -0.5(5) . . . . ?
C4 C5 C6 C7 -176.8(3) . . . . ?
C5 C6 C7 N2 116.3(3) . . . . ?
C6 C1 C2 C3 -0.2(5) . . . . ?
C7 N2 C8 C9 -80.0(3) . . . . ?
C7 N2 C21 C20 166.8(3) . . . . ?
C8 N2 C7 C6 -168.2(3) . . . . ?
C8 N2 C21 C20 -75.0(3) . . . . ?
C9 N3 C10 C11 -73.5(3) . . . . ?
C9 N3 C22 C23 -170.6(3) . . . . ?
C10 N3 C9 C8 168.8(3) . . . . ?
C10 N3 C22 C23 -52.0(3) . . . . ?
C10 C11 C12 C13 175.6(3) . . . . ?
C11 N4 C15 C14 0.6(5) . . . . ?
C11 C12 C13 C14 0.1(5) . . . . ?
C12 C13 C14 C15 0.9(6) . . . . ?
C13 C14 C15 N4 -1.3(6) . . . . ?
C15 N4 C11 C10 -176.1(3) . . . . ?
C15 N4 C11 C12 0.5(5) . . . . ?
C16 N1 C20 C19 2.8(5) . . . . ?
C16 N1 C20 C21 -173.9(3) . . . . ?
C16 C17 C18 C19 1.4(6) . . . . ?
C17 C18 C19 C20 1.4(6) . . . . ?
C18 C19 C20 N1 -3.6(6) . . . . ?
C18 C19 C20 C21 173.0(3) . . . . ?
C19 C20 C21 N2 146.1(3) . . . . ?
C20 N1 C16 C17 0.1(5) . . . . ?
C21 N2 C7 C6 -51.5(3) . . . . ?
C21 N2 C8 C9 161.8(3) . . . . ?
C22 N3 C9 C8 -71.5(3) . . . . ?
C22 N3 C10 C11 166.6(2) . . . . ?
C22 C23 C24 C25 176.4(3) . . . . ?
C22 C23 C28 O2 6.4(5) . . . . ?
C22 C23 C28 C27 -173.1(3) . . . . ?
C23 C24 C25 C26 -2.1(5) . . . . ?
C24 C23 C28 O2 -174.3(3) . . . . ?
C24 C23 C28 C27 6.2(5) . . . . ?
C24 C25 C26 C27 3.4(5) . . . . ?
C25 C26 C27 C28 0.0(5) . . . . ?
C26 C27 C28 O2 175.6(3) . . . . ?
C26 C27 C28 C23 -4.9(5) . . . . ?
C28 C23 C24 C25 -2.8(5) . . . . ?
C30 C34 C35 C36 51.0(5) . . . . ?
C30 C34 C35 C44 -125.3(4) . . . . ?
C31 N5 C32 C33 0.1(5) . . . . ?
C31 C30 C34 C33 1.8(5) . . . . ?
C31 C30 C34 C35 -176.5(3) . . . . ?
C32 N5 C31 C30 0.1(5) . . . . ?
C32 C33 C34 C30 -1.6(5) . . . . ?
C32 C33 C34 C35 176.7(3) . . . . ?
C33 C34 C35 C36 -127.2(4) . . . . ?
C33 C34 C35 C44 56.5(5) . . . . ?
C34 C30 C31 N5 -1.1(5) . . . . ?
C34 C35 C36 C37 8.1(5) . . . . ?
C34 C35 C36 C42 -175.8(3) . . . . ?
C34 C35 C44 C43 175.1(3) . . . . ?
C35 C36 C37 C38 42.7(5) . . . . ?
C35 C36 C37 C41 -140.0(3) . . . . ?
C35 C36 C42 C50 0.6(5) . . . . ?
C36 C35 C44 C43 -1.2(5) . . . . ?
C36 C37 C38 C39 175.8(3) . . . . ?
C36 C37 C41 C40 -176.1(3) . . . . ?
C36 C42 C50 C43 -1.1(5) . . . . ?
C36 C42 C50 C51 -178.3(3) . . . . ?
C37 C36 C42 C50 177.0(3) . . . . ?
C37 C38 C39 N7 0.8(6) . . . . ?
C38 C37 C41 C40 1.3(5) . . . . ?
C39 N7 C40 C41 -0.7(5) . . . . ?
C40 N7 C39 C38 0.4(5) . . . . ?
C41 C37 C38 C39 -1.6(5) . . . . ?
C42 C36 C37 C38 -133.5(3) . . . . ?
C42 C36 C37 C41 43.8(4) . . . . ?
C42 C50 C51 C52 126.1(4) . . . . ?
C42 C50 C51 C55 -50.2(4) . . . . ?
C43 C45 C46 C47 178.9(3) . . . . ?
C43 C45 C49 C48 -178.4(3) . . . . ?
C43 C50 C51 C52 -50.9(5) . . . . ?
C43 C50 C51 C55 132.7(4) . . . . ?
C44 C35 C36 C37 -175.6(3) . . . . ?
C44 C35 C36 C42 0.6(5) . . . . ?
C44 C43 C45 C46 -44.4(5) . . . . ?
C44 C43 C45 C49 134.1(3) . . . . ?
C44 C43 C50 C42 0.5(5) . . . . ?
C44 C43 C50 C51 177.4(3) . . . . ?
C45 C43 C44 C35 -173.8(3) . . . . ?
C45 C43 C50 C42 174.8(3) . . . . ?
C45 C43 C50 C51 -8.3(5) . . . . ?
C45 C46 C47 N6 -0.2(5) . . . . ?
C46 C45 C49 C48 0.3(5) . . . . ?
C47 N6 C48 C49 1.1(5) . . . . ?
C48 N6 C47 C46 -0.5(5) . . . . ?
C49 C45 C46 C47 0.3(5) . . . . ?
C50 C43 C44 C35 0.6(5) . . . . ?
C50 C43 C45 C46 141.4(3) . . . . ?
C50 C43 C45 C49 -40.1(5) . . . . ?
C50 C51 C52 C53 -175.5(3) . . . . ?
C50 C51 C55 C54 174.6(3) . . . . ?
C51 C52 C53 N8 0.9(5) . . . . ?
C52 C51 C55 C54 -1.9(5) . . . . ?
C53 N8 C54 C55 0.7(5) . . . . ?
C54 N8 C53 C52 -1.7(5) . . . . ?
C55 C51 C52 C53 0.9(5) . . . . ?
C56 C57 C58 C59 -0.3(5) . . . . ?
C56 C61 C62 N10 59.0(4) . . . . ?
C57 C56 C61 C60 -3.0(5) . . . . ?
C57 C56 C61 C62 178.3(3) . . . . ?
C57 C58 C59 C60 -0.6(5) . . . . ?
C58 C59 C60 C61 -0.3(5) . . . . ?
C59 C60 C61 C56 2.2(5) . . . . ?
C59 C60 C61 C62 -179.1(3) . . . . ?
C60 C61 C62 N10 -119.7(3) . . . . ?
C61 C56 C57 C58 2.1(5) . . . . ?
C62 N10 C63 C64 79.6(3) . . . . ?
C62 N10 C76 C75 -165.1(3) . . . . ?
C63 N10 C62 C61 170.6(3) . . . . ?
C63 N10 C76 C75 74.4(3) . . . . ?
C64 N11 C65 C66 73.3(3) . . . . ?
C64 N11 C77 C78 171.0(3) . . . . ?
C65 N11 C64 C63 -166.4(3) . . . . ?
C65 N11 C77 C78 53.4(4) . . . . ?
C65 C66 C67 C68 -173.9(3) . . . . ?
C66 N12 C70 C69 -1.8(6) . . . . ?
C66 C67 C68 C69 -1.7(6) . . . . ?
C67 C68 C69 C70 -1.2(6) . . . . ?
C68 C69 C70 N12 3.0(6) . . . . ?
C70 N12 C66 C65 175.8(3) . . . . ?
C70 N12 C66 C67 -1.3(5) . . . . ?
C71 N9 C75 C74 -0.6(5) . . . . ?
C71 N9 C75 C76 176.0(3) . . . . ?
C71 C72 C73 C74 -0.4(6) . . . . ?
C72 C73 C74 C75 -0.4(6) . . . . ?
C73 C74 C75 N9 0.9(5) . . . . ?
C73 C74 C75 C76 -175.4(3) . . . . ?
C74 C75 C76 N10 -160.1(3) . . . . ?
C75 N9 C71 C72 -0.3(5) . . . . ?
C76 N10 C62 C61 51.7(3) . . . . ?
C76 N10 C63 C64 -160.7(3) . . . . ?
C77 N11 C64 C63 75.6(3) . . . . ?
C77 N11 C65 C66 -167.9(3) . . . . ?
C77 C78 C79 C80 -177.8(3) . . . . ?
C77 C78 C83 O5 -3.4(5) . . . . ?
C77 C78 C83 C82 178.3(3) . . . . ?
C78 C79 C80 C81 -1.8(6) . . . . ?
C79 C78 C83 O5 175.8(3) . . . . ?
C79 C78 C83 C82 -2.4(5) . . . . ?
C79 C80 C81 C82 0.0(6) . . . . ?
C80 C81 C82 C83 0.4(6) . . . . ?
C81 C82 C83 O5 -177.5(3) . . . . ?
C81 C82 C83 C78 0.8(5) . . . . ?
C83 C78 C79 C80 3.0(5) . . . . ?
C85 C86 C87 C88 -1.3(5) . . . . ?
C86 C85 C90 C89 0.0(5) . . . . ?
C86 C85 B1 C91 -126.2(3) . . . . ?
C86 C85 B1 C97 114.8(3) . . . . ?
C86 C85 B1 C103 -4.6(4) . . . . ?
C86 C87 C88 C89 0.2(5) . . . . ?
C87 C88 C89 C90 1.0(5) . . . . ?
C88 C89 C90 C85 -1.1(5) . . . . ?
C90 C85 C86 C87 1.1(5) . . . . ?
C90 C85 B1 C91 52.5(4) . . . . ?
C90 C85 B1 C97 -66.4(4) . . . . ?
C90 C85 B1 C103 174.1(3) . . . . ?
C91 C92 C93 C94 -0.2(6) . . . . ?
C92 C91 C96 C95 2.2(5) . . . . ?
C92 C91 B1 C85 -174.3(3) . . . . ?
C92 C91 B1 C97 -51.5(4) . . . . ?
C92 C91 B1 C103 64.0(4) . . . . ?
C92 C93 C94 C95 0.4(6) . . . . ?
C93 C94 C95 C96 0.7(5) . . . . ?
C94 C95 C96 C91 -2.1(5) . . . . ?
C96 C91 C92 C93 -1.0(5) . . . . ?
C96 C91 B1 C85 5.7(5) . . . . ?
C96 C91 B1 C97 128.6(3) . . . . ?
C96 C91 B1 C103 -115.9(4) . . . . ?
C97 C98 C99 C100 -0.6(6) . . . . ?
C98 C97 C102 C101 0.1(5) . . . . ?
C98 C97 B1 C85 -151.4(3) . . . . ?
C98 C97 B1 C91 86.8(4) . . . . ?
C98 C97 B1 C103 -30.4(4) . . . . ?
C98 C99 C100 C101 1.4(5) . . . . ?
C99 C100 C101 C102 -1.4(5) . . . . ?
C100 C101 C102 C97 0.8(5) . . . . ?
C102 C97 C98 C99 -0.1(5) . . . . ?
C102 C97 B1 C85 32.1(4) . . . . ?
C102 C97 B1 C91 -89.6(4) . . . . ?
C102 C97 B1 C103 153.2(3) . . . . ?
C103 C104 C105 C106 -2.5(6) . . . . ?
C104 C103 C108 C107 3.0(5) . . . . ?
C104 C103 B1 C85 70.0(4) . . . . ?
C104 C103 B1 C91 -167.7(3) . . . . ?
C104 C103 B1 C97 -52.8(4) . . . . ?
C104 C105 C106 C107 3.6(6) . . . . ?
C105 C106 C107 C108 -1.6(6) . . . . ?
C106 C107 C108 C103 -1.9(6) . . . . ?
C108 C103 C104 C105 -0.9(5) . . . . ?
C108 C103 B1 C85 -113.0(4) . . . . ?
C108 C103 B1 C91 9.3(5) . . . . ?
C108 C103 B1 C97 124.2(3) . . . . ?
B1 C85 C86 C87 180.0(3) . . . . ?
B1 C85 C90 C89 -178.8(3) . . . . ?
B1 C91 C92 C93 179.0(3) . . . . ?
B1 C91 C96 C95 -177.8(3) . . . . ?
B1 C97 C98 C99 -177.0(3) . . . . ?
B1 C97 C102 C101 176.7(3) . . . . ?
B1 C103 C104 C105 176.4(3) . . . . ?
B1 C103 C108 C107 -174.1(3) . . . . ?
C109 C110 C111 C112 2.1(7) . . . . ?
C110 C109 C114 C113 0.6(6) . . . . ?
C110 C109 B2 C115 -14.8(5) . . . . ?
C110 C109 B2 C121 -129.9(4) . . . . ?
C110 C109 B2 C127 107.6(4) . . . . ?
C110 C111 C112 C113 0.0(8) . . . . ?
C111 C112 C113 C114 -1.7(8) . . . . ?
C112 C113 C114 C109 1.4(7) . . . . ?
C114 C109 C110 C111 -2.3(6) . . . . ?
C114 C109 B2 C115 168.7(3) . . . . ?
C114 C109 B2 C121 53.7(4) . . . . ?
C114 C109 B2 C127 -68.9(4) . . . . ?
C115 C116 C117 C118 0.3(6) . . . . ?
C116 C115 C120 C119 -1.7(5) . . . . ?
C116 C115 B2 C109 -61.6(4) . . . . ?
C116 C115 B2 C121 54.1(4) . . . . ?
C116 C115 B2 C127 177.9(3) . . . . ?
C116 C117 C118 C119 -1.1(6) . . . . ?
C117 C118 C119 C120 0.5(6) . . . . ?
C118 C119 C120 C115 0.9(6) . . . . ?
C120 C115 C116 C117 1.1(5) . . . . ?
C120 C115 B2 C109 116.7(4) . . . . ?
C120 C115 B2 C121 -127.6(4) . . . . ?
C120 C115 B2 C127 -3.8(5) . . . . ?
C121 C122 C123 C124 1.1(6) . . . . ?
C122 C121 C126 C125 -1.1(5) . . . . ?
C122 C121 B2 C109 -147.6(3) . . . . ?
C122 C121 B2 C115 96.1(4) . . . . ?
C122 C121 B2 C127 -27.3(5) . . . . ?
C122 C123 C124 C125 0.0(5) . . . . ?
C123 C124 C125 C126 -1.6(5) . . . . ?
C124 C125 C126 C121 2.2(6) . . . . ?
C126 C121 C122 C123 -0.5(5) . . . . ?
C126 C121 B2 C109 37.0(4) . . . . ?
C126 C121 B2 C115 -79.3(4) . . . . ?
C126 C121 B2 C127 157.4(3) . . . . ?
C127 C128 C129 C130 0.5(6) . . . . ?
C128 C127 C132 C131 -0.1(5) . . . . ?
C128 C127 B2 C109 6.6(4) . . . . ?
C128 C127 B2 C115 126.9(3) . . . . ?
C128 C127 B2 C121 -112.8(4) . . . . ?
C128 C129 C130 C131 -1.1(6) . . . . ?
C129 C130 C131 C132 1.1(6) . . . . ?
C130 C131 C132 C127 -0.5(6) . . . . ?
C132 C127 C128 C129 0.1(5) . . . . ?
C132 C127 B2 C109 -172.4(3) . . . . ?
C132 C127 B2 C115 -52.2(4) . . . . ?
C132 C127 B2 C121 68.1(4) . . . . ?
B2 C109 C110 C111 -178.9(4) . . . . ?
B2 C109 C114 C113 177.3(4) . . . . ?
B2 C115 C116 C117 179.6(3) . . . . ?
B2 C115 C120 C119 179.9(3) . . . . ?
B2 C121 C122 C123 -176.1(3) . . . . ?
B2 C121 C126 C125 174.7(3) . . . . ?
B2 C127 C128 C129 -179.1(3) . . . . ?
B2 C127 C132 C131 179.1(3) . . . . ?
